data_4001574
loop_
_publ_author_name
'Assoud, Abdeljalil'
'Thomas, Stephanie'
'Sutherland, Brodie'
'Zhang, Huqin'
'Tritt, Terry M.'
'Kleinke, Holger'

_publ_section_title
;
 Thermoelectric Properties of the New Polytelluride Ba3Cu14-\dTe12
;
_journal_issue 16
_journal_name_full 'Chemistry of Materials'
_journal_page_first 3866
_journal_paper_doi 10.1021/cm060776k
_journal_volume 18
_journal_year 2006
_chemical_formula_sum 'Ba3 Cu13.65 Te12'
_chemical_formula_weight 2810.54
_chemical_name_systematic
; 
 ? 
;
_space_group_IT_number 11
_symmetry_cell_setting monoclinic
_symmetry_space_group_name_Hall '-P 2yb'
_symmetry_space_group_name_H-M 'P 1 21/m 1'
_atom_sites_solution_hydrogens geom
_atom_sites_solution_primary direct
_atom_sites_solution_secondary difmap
_audit_creation_method SHELXL-97
_cell_angle_alpha 90.00
_cell_angle_beta 117.071(4)
_cell_angle_gamma 90.00
_cell_formula_units_Z 4
_cell_length_a 11.9091(18)
_cell_length_b 21.174(4)
_cell_length_c 11.9826(18)
_cell_measurement_temperature 180(2)
_cell_volume 2690.5(8)
_computing_structure_refinement 'SHELXL-97 (Sheldrick, 1997)'
_computing_structure_solution 'SHELXS-97 (Sheldrick, 1990)'
_diffrn_ambient_temperature 180(2)
_diffrn_measured_fraction_theta_full 0.994
_diffrn_measured_fraction_theta_max 0.994
_diffrn_radiation_monochromator graphite
_diffrn_radiation_source 'fine-focus sealed tube'
_diffrn_radiation_type MoK\a
_diffrn_radiation_wavelength 0.71073
_diffrn_reflns_av_R_equivalents 0.0397
_diffrn_reflns_av_sigmaI/netI 0.0525
_diffrn_reflns_limit_h_max 16
_diffrn_reflns_limit_h_min -15
_diffrn_reflns_limit_k_max 29
_diffrn_reflns_limit_k_min -29
_diffrn_reflns_limit_l_max 16
_diffrn_reflns_limit_l_min -15
_diffrn_reflns_number 21952
_diffrn_reflns_theta_full 30.00
_diffrn_reflns_theta_max 30.00
_diffrn_reflns_theta_min 1.91
_exptl_absorpt_coefficient_mu 27.589
_exptl_absorpt_correction_T_max 1.00
_exptl_absorpt_correction_T_min 0.58
_exptl_absorpt_correction_type empirical
_exptl_absorpt_process_details SADABS
_exptl_crystal_colour black
_exptl_crystal_density_diffrn 6.938
_exptl_crystal_density_method 'not measured'
_exptl_crystal_description plate/block
_exptl_crystal_F_000 4751
_exptl_crystal_size_max 0.12
_exptl_crystal_size_mid 0.10
_exptl_crystal_size_min 0.07
_refine_diff_density_max 2.613
_refine_diff_density_min -2.125
_refine_diff_density_rms 0.417
_refine_ls_extinction_coef 0.000031(6)
_refine_ls_extinction_expression Fc^*^=kFc[1+0.001xFc^2^\l^3^/sin(2\q)]^-1/4^
_refine_ls_extinction_method SHELXL
_refine_ls_goodness_of_fit_ref 1.131
_refine_ls_matrix_type full
_refine_ls_number_parameters 297
_refine_ls_number_reflns 7989
_refine_ls_number_restraints 0
_refine_ls_restrained_S_all 1.131
_refine_ls_R_factor_all 0.0591
_refine_ls_R_factor_gt 0.0451
_refine_ls_shift/su_max 0.002
_refine_ls_shift/su_mean 0.000
_refine_ls_structure_factor_coef Fsqd
_refine_ls_weighting_details 'calc w=1/[\s^2^(Fo^2^)+(0.0106P)^2^+29.2941P] where P=(Fo^2^+2Fc^2^)/3'
_refine_ls_weighting_scheme calc
_refine_ls_wR_factor_gt 0.0877
_refine_ls_wR_factor_ref 0.0919
_reflns_number_gt 6635
_reflns_number_total 7989
_reflns_threshold_expression >2sigma(I)
_cod_data_source_file cm060776ksi20060605_034133.cif
_cod_data_source_block Ba3Cu13.65Te12
_cod_original_cell_volume 2690.6(8)
_cod_original_sg_symbol_H-M P21/m
_cod_database_code 4001574

loop_
_symmetry_equiv_pos_as_xyz
'x, y, z'
'-x, y+1/2, -z'
'-x, -y, -z'
'x, -y-1/2, z'

loop_
_atom_site_label
_atom_site_type_symbol
_atom_site_fract_x
_atom_site_fract_y
_atom_site_fract_z
_atom_site_U_iso_or_equiv
_atom_site_adp_type
_atom_site_occupancy
_atom_site_symmetry_multiplicity
_atom_site_calc_flag
_atom_site_refinement_flags
Ba1 Ba 0.08425(4) 0.61146(3) 0.66459(5) 0.00842(11) Uani 1 1 d .
Ba2 Ba 0.25204(4) 0.09850(2) 0.00295(5) 0.00862(11) Uani 1 1 d .
Ba3 Ba 0.42668(5) 0.60730(3) 0.34199(5) 0.01045(11) Uani 1 1 d .
Te1 Te 0.08906(5) 0.15139(3) 0.16812(5) 0.00716(12) Uani 1 1 d .
Te2 Te 0.09596(5) 0.55948(3) 0.17001(6) 0.01076(12) Uani 1 1 d .
Te3 Te 0.10103(5) 0.06160(3) 0.66236(5) 0.00695(12) Uani 1 1 d .
Te4 Te 0.23661(5) 0.05968(3) 0.51383(5) 0.00746(12) Uani 1 1 d .
Te5 Te 0.24834(5) 0.66017(3) 0.49606(5) 0.00682(11) Uani 1 1 d .
Te6 Te 0.41588(5) 0.05920(3) 0.33261(5) 0.00819(12) Uani 1 1 d .
Te7 Te 0.58943(5) 0.05915(3) 0.14967(5) 0.00700(12) Uani 1 1 d .
Te8 Te 0.58938(5) 0.64840(3) 0.17032(5) 0.00615(11) Uani 1 1 d .
Te9 Te 0.73252(5) 0.06505(3) 0.00779(5) 0.00716(12) Uani 1 1 d .
Te10 Te 0.08554(7) 0.2500 0.85001(8) 0.00599(15) Uani 1 2 d S
Te11 Te 0.08696(7) 0.2500 0.49329(7) 0.00725(16) Uani 1 2 d S
Te12 Te 0.40824(7) 0.2500 0.16132(8) 0.00626(15) Uani 1 2 d S
Te13 Te 0.41165(7) 0.2500 0.50635(8) 0.00741(16) Uani 1 2 d S
Te14 Te 0.73691(7) 0.2500 0.80972(8) 0.00655(16) Uani 1 2 d S
Te15 Te 0.75896(7) 0.2500 0.19118(8) 0.00625(15) Uani 1 2 d S
Cu1 Cu 0.03665(11) 0.65104(6) 0.27518(12) 0.0122(4) Uani 0.926(5) 1 d P
Cu2 Cu 0.06434(12) 0.67711(8) 0.06609(12) 0.0241(3) Uani 1 1 d .
Cu3 Cu 0.14154(10) 0.54654(6) 0.40844(11) 0.0121(2) Uani 1 1 d .
Cu4 Cu 0.16426(10) 0.18207(5) 0.70270(11) 0.0102(2) Uani 1 1 d .
Cu5 Cu 0.1756(4) 0.0437(2) 0.2795(4) 0.0111(13) Uani 0.265(5) 1 d P
Cu6 Cu 0.25503(10) 0.68437(5) 0.00083(11) 0.0114(2) Uani 1 1 d .
Cu7 Cu 0.33615(11) 0.17428(6) 0.31248(12) 0.0194(3) Uani 1 1 d .
Cu8 Cu 0.54239(11) 0.15095(6) 0.27732(11) 0.0140(2) Uani 1 1 d .
Cu9 Cu 0.54832(10) 0.18216(6) 0.06807(11) 0.0113(2) Uani 1 1 d .
Cu10 Cu 0.65470(10) 0.04669(6) 0.39376(11) 0.0125(2) Uani 1 1 d .
Cu11 Cu 0.97060(11) 0.04135(6) 0.07732(13) 0.0152(4) Uani 0.935(5) 1 d P
Cu12 Cu 0.17306(14) 0.2500 0.32700(15) 0.0115(3) Uani 1 2 d S
Cu13 Cu 0.32782(13) 0.2500 0.67341(15) 0.0104(3) Uani 1 2 d S
Cu14 Cu 0.33426(14) 0.2500 0.90593(15) 0.0096(3) Uani 1 2 d S
Cu15 Cu 0.54737(13) 0.2500 0.87442(16) 0.0112(3) Uani 1 2 d S
Cu16 Cu 0.57570(14) 0.2500 0.42036(16) 0.0121(3) Uani 1 2 d S
Cu17 Cu 0.92927(14) 0.2500 0.58630(16) 0.0131(3) Uani 1 2 d S
Cu18 Cu 0.94616(14) 0.2500 0.12464(17) 0.0134(3) Uani 1 2 d S
Cu19 Cu 0.164(5) 0.2500 0.110(6) 0.04(2) Uani 0.043(9) 2 d SP

loop_
_atom_site_aniso_label
_atom_site_aniso_U_11
_atom_site_aniso_U_22
_atom_site_aniso_U_33
_atom_site_aniso_U_23
_atom_site_aniso_U_13
_atom_site_aniso_U_12
Ba1 0.0070(2) 0.0076(2) 0.0093(2) -0.0010(2) 0.00247(18) -0.00043(17)
Ba2 0.0079(2) 0.0072(2) 0.0096(2) 0.0001(2) 0.00297(18) -0.00037(18)
Ba3 0.0105(2) 0.0085(3) 0.0124(3) 0.0014(2) 0.0053(2) 0.00054(18)
Te1 0.0060(2) 0.0064(3) 0.0075(3) -0.0006(2) 0.0016(2) 0.00128(19)
Te2 0.0134(2) 0.0092(3) 0.0109(3) -0.0024(2) 0.0066(2) -0.0027(2)
Te3 0.0064(2) 0.0048(3) 0.0084(3) -0.0003(2) 0.0023(2) -0.00059(19)
Te4 0.0069(2) 0.0043(2) 0.0099(3) -0.0007(2) 0.0028(2) 0.00012(19)
Te5 0.0051(2) 0.0044(2) 0.0080(3) 0.0001(2) 0.00034(19) -0.00018(19)
Te6 0.0060(2) 0.0062(3) 0.0112(3) 0.0015(2) 0.0029(2) 0.00017(19)
Te7 0.0065(2) 0.0056(3) 0.0073(3) -0.0004(2) 0.0017(2) -0.00002(19)
Te8 0.0054(2) 0.0049(3) 0.0071(3) 0.0005(2) 0.0019(2) 0.00020(18)
Te9 0.0071(2) 0.0042(2) 0.0099(3) 0.0004(2) 0.0036(2) 0.00084(19)
Te10 0.0052(3) 0.0042(4) 0.0081(4) 0.000 0.0027(3) 0.000
Te11 0.0057(3) 0.0087(4) 0.0063(4) 0.000 0.0018(3) 0.000
Te12 0.0062(3) 0.0043(4) 0.0071(4) 0.000 0.0020(3) 0.000
Te13 0.0059(3) 0.0081(4) 0.0076(4) 0.000 0.0026(3) 0.000
Te14 0.0059(3) 0.0058(4) 0.0080(4) 0.000 0.0032(3) 0.000
Te15 0.0055(3) 0.0045(4) 0.0075(4) 0.000 0.0018(3) 0.000
Cu1 0.0131(6) 0.0082(7) 0.0122(7) 0.0010(5) 0.0030(5) 0.0041(4)
Cu2 0.0181(6) 0.0408(9) 0.0115(6) -0.0038(6) 0.0049(5) -0.0159(6)
Cu3 0.0107(5) 0.0100(6) 0.0107(5) 0.0017(4) 0.0007(4) 0.0025(4)
Cu4 0.0093(4) 0.0075(5) 0.0124(6) 0.0006(4) 0.0038(4) -0.0014(4)
Cu5 0.013(2) 0.008(2) 0.011(2) 0.0030(16) 0.0043(17) -0.0023(15)
Cu6 0.0153(5) 0.0066(5) 0.0115(5) -0.0006(5) 0.0052(4) 0.0000(4)
Cu7 0.0140(5) 0.0177(7) 0.0214(7) -0.0073(5) 0.0037(5) 0.0054(5)
Cu8 0.0181(5) 0.0083(6) 0.0128(6) 0.0018(5) 0.0046(5) 0.0040(4)
Cu9 0.0111(5) 0.0112(6) 0.0100(5) -0.0006(4) 0.0033(4) -0.0026(4)
Cu10 0.0090(5) 0.0103(6) 0.0136(6) 0.0011(5) 0.0012(4) 0.0030(4)
Cu11 0.0105(6) 0.0111(7) 0.0195(8) 0.0006(5) 0.0027(5) 0.0016(4)
Cu12 0.0084(6) 0.0132(8) 0.0115(8) 0.000 0.0035(6) 0.000
Cu13 0.0081(6) 0.0132(8) 0.0091(8) 0.000 0.0033(6) 0.000
Cu14 0.0096(6) 0.0068(7) 0.0126(8) 0.000 0.0051(6) 0.000
Cu15 0.0055(6) 0.0085(8) 0.0177(8) 0.000 0.0036(6) 0.000
Cu16 0.0098(6) 0.0094(8) 0.0178(9) 0.000 0.0068(6) 0.000
Cu17 0.0112(7) 0.0097(8) 0.0197(9) 0.000 0.0082(6) 0.000
Cu18 0.0074(6) 0.0077(8) 0.0225(9) 0.000 0.0046(6) 0.000
Cu19 0.03(3) 0.04(3) 0.08(5) 0.000 0.05(3) 0.000

loop_
_atom_type_symbol
_atom_type_description
_atom_type_scat_dispersion_real
_atom_type_scat_dispersion_imag
_atom_type_scat_source
Cu Cu 0.3201 1.2651 'International Tables Vol C Tables 4.2.6.8 and 6.1.1.4'
Te Te -0.5308 1.6751 'International Tables Vol C Tables 4.2.6.8 and 6.1.1.4'
Ba Ba -0.3244 2.2819 'International Tables Vol C Tables 4.2.6.8 and 6.1.1.4'

loop_
_geom_angle_atom_site_label_1
_geom_angle_atom_site_label_2
_geom_angle_atom_site_label_3
_geom_angle
_geom_angle_site_symmetry_1
_geom_angle_site_symmetry_3
Te15 Ba1 Te5 74.19(2) 3_666 .
Te15 Ba1 Te1 80.70(2) 3_666 2_556
Te5 Ba1 Te1 149.36(2) . 2_556
Te15 Ba1 Te11 67.68(2) 3_666 3_566
Te5 Ba1 Te11 77.85(2) . 3_566
Te1 Ba1 Te11 76.53(2) 2_556 3_566
Te15 Ba1 Te4 137.39(2) 3_666 2_556
Te5 Ba1 Te4 117.53(2) . 2_556
Te1 Ba1 Te4 71.147(19) 2_556 2_556
Te11 Ba1 Te4 74.948(19) 3_566 2_556
Te15 Ba1 Te9 76.72(2) 3_666 2_656
Te5 Ba1 Te9 118.44(2) . 2_656
Te1 Ba1 Te9 71.074(19) 2_556 2_656
Te11 Ba1 Te9 134.91(2) 3_566 2_656
Te4 Ba1 Te9 120.68(2) 2_556 2_656
Te15 Ba1 Te7 76.838(19) 3_666 2_656
Te5 Ba1 Te7 74.124(19) . 2_656
Te1 Ba1 Te7 117.06(2) 2_556 2_656
Te11 Ba1 Te7 139.49(2) 3_566 2_656
Te4 Ba1 Te7 144.64(2) 2_556 2_656
Te9 Ba1 Te7 46.823(15) 2_656 2_656
Te15 Ba1 Te3 134.26(2) 3_666 2_556
Te5 Ba1 Te3 72.235(19) . 2_556
Te1 Ba1 Te3 116.55(2) 2_556 2_556
Te11 Ba1 Te3 75.556(19) 3_566 2_556
Te4 Ba1 Te3 46.976(15) 2_556 2_556
Te9 Ba1 Te3 147.67(2) 2_656 2_556
Te7 Ba1 Te3 121.20(2) 2_656 2_556
Te15 Ba1 Te3 145.63(2) 3_666 4_565
Te5 Ba1 Te3 103.919(19) . 4_565
Te1 Ba1 Te3 106.719(19) 2_556 4_565
Te11 Ba1 Te3 146.46(2) 3_566 4_565
Te4 Ba1 Te3 74.812(16) 2_556 4_565
Te9 Ba1 Te3 74.417(17) 2_656 4_565
Te7 Ba1 Te3 69.893(15) 2_656 4_565
Te3 Ba1 Te3 73.338(18) 2_556 4_565
Te15 Ba1 Cu3 117.70(3) 3_666 .
Te5 Ba1 Cu3 43.73(2) . .
Te1 Ba1 Cu3 157.75(2) 2_556 .
Te11 Ba1 Cu3 98.15(3) 3_566 .
Te4 Ba1 Cu3 86.60(2) 2_556 .
Te9 Ba1 Cu3 123.11(3) 2_656 .
Te7 Ba1 Cu3 81.17(2) 2_656 .
Te3 Ba1 Cu3 41.88(2) 2_556 .
Te3 Ba1 Cu3 65.91(2) 4_565 .
Te15 Ba1 Cu5 122.34(7) 3_666 2_556
Te5 Ba1 Cu5 158.48(7) . 2_556
Te1 Ba1 Cu5 41.71(7) 2_556 2_556
Te11 Ba1 Cu5 95.18(7) 3_566 2_556
Te4 Ba1 Cu5 41.17(7) 2_556 2_556
Te9 Ba1 Cu5 80.94(7) 2_656 2_556
Te7 Ba1 Cu5 120.74(7) 2_656 2_556
Te3 Ba1 Cu5 86.34(7) 2_556 2_556
Te3 Ba1 Cu5 70.74(7) 4_565 2_556
Cu3 Ba1 Cu5 119.10(7) . 2_556
Te15 Ba1 Cu10 95.62(3) 3_666 2_656
Te5 Ba1 Cu10 43.93(2) . 2_656
Te1 Ba1 Cu10 158.85(3) 2_556 2_656
Te11 Ba1 Cu10 121.53(3) 3_566 2_656
Te4 Ba1 Cu10 121.68(3) 2_556 2_656
Te9 Ba1 Cu10 87.79(2) 2_656 2_656
Te7 Ba1 Cu10 42.34(2) 2_656 2_656
Te3 Ba1 Cu10 80.92(2) 2_556 2_656
Te3 Ba1 Cu10 65.19(2) 4_565 2_656
Cu3 Ba1 Cu10 39.32(2) . 2_656
Cu5 Ba1 Cu10 135.93(7) 2_556 2_656
Te9 Ba2 Te1 112.92(2) 3_655 .
Te9 Ba2 Te8 102.95(2) 3_655 2_645
Te1 Ba2 Te8 144.12(2) . 2_645
Te9 Ba2 Te6 78.449(18) 3_655 .
Te1 Ba2 Te6 67.750(19) . .
Te8 Ba2 Te6 122.81(2) 2_645 .
Te9 Ba2 Te7 74.145(16) 3_655 .
Te1 Ba2 Te7 124.39(2) . .
Te8 Ba2 Te7 65.777(18) 2_645 .
Te6 Ba2 Te7 59.763(15) . .
Te9 Ba2 Cu14 145.93(3) 3_655 1_554
Te1 Ba2 Cu14 101.15(3) . 1_554
Te8 Ba2 Cu14 42.97(2) 2_645 1_554
Te6 Ba2 Cu14 117.07(3) . 1_554
Te7 Ba2 Cu14 87.64(3) . 1_554
Te9 Ba2 Cu8 106.78(2) 3_655 .
Te1 Ba2 Cu8 86.35(3) . .
Te8 Ba2 Cu8 84.22(3) 2_645 .
Te6 Ba2 Cu8 43.64(2) . .
Te7 Ba2 Cu8 42.74(2) . .
Cu14 Ba2 Cu8 75.18(3) 1_554 .
Te9 Ba2 Cu9 115.07(2) 3_655 .
Te1 Ba2 Cu9 116.44(3) . .
Te8 Ba2 Cu9 43.08(2) 2_645 .
Te6 Ba2 Cu9 83.75(2) . .
Te7 Ba2 Cu9 43.74(2) . .
Cu14 Ba2 Cu9 44.48(3) 1_554 .
Cu8 Ba2 Cu9 41.58(3) . .
Te9 Ba2 Cu1 108.00(3) 3_655 2_545
Te1 Ba2 Cu1 83.52(3) . 2_545
Te8 Ba2 Cu1 84.68(3) 2_645 2_545
Te6 Ba2 Cu1 150.41(3) . 2_545
Te7 Ba2 Cu1 149.68(3) . 2_545
Cu14 Ba2 Cu1 74.13(3) 1_554 2_545
Cu8 Ba2 Cu1 145.03(3) . 2_545
Cu9 Ba2 Cu1 116.82(3) . 2_545
Te9 Ba2 Cu4 115.86(3) 3_655 1_554
Te1 Ba2 Cu4 114.14(3) . 1_554
Te8 Ba2 Cu4 43.89(2) 2_645 1_554
Te6 Ba2 Cu4 160.59(2) . 1_554
Te7 Ba2 Cu4 109.67(2) . 1_554
Cu14 Ba2 Cu4 43.78(3) 1_554 1_554
Cu8 Ba2 Cu4 117.16(3) . 1_554
Cu9 Ba2 Cu4 78.28(3) . 1_554
Cu1 Ba2 Cu4 41.20(3) 2_545 1_554
Te9 Ba2 Te3 75.940(17) 3_655 1_554
Te1 Ba2 Te3 124.62(2) . 1_554
Te8 Ba2 Te3 62.617(18) 2_645 1_554
Te6 Ba2 Te3 154.34(2) . 1_554
Te7 Ba2 Te3 110.788(19) . 1_554
Cu14 Ba2 Te3 84.38(3) 1_554 1_554
Cu8 Ba2 Te3 146.03(3) . 1_554
Cu9 Ba2 Te3 105.70(2) . 1_554
Cu1 Ba2 Te3 44.65(2) 2_545 1_554
Cu4 Ba2 Te3 41.68(2) 1_554 1_554
Te9 Ba2 Cu7 118.05(3) 3_655 .
Te1 Ba2 Cu7 43.42(2) . .
Te8 Ba2 Cu7 118.69(3) 2_645 .
Te6 Ba2 Cu7 41.15(2) . .
Te7 Ba2 Cu7 83.20(2) . .
Cu14 Ba2 Cu7 87.12(4) 1_554 .
Cu8 Ba2 Cu7 42.94(3) . .
Cu9 Ba2 Cu7 77.64(3) . .
Cu1 Ba2 Cu7 118.93(3) 2_545 .
Cu4 Ba2 Cu7 126.04(3) 1_554 .
Te3 Ba2 Cu7 163.24(3) 1_554 .
Te8 Ba3 Te6 104.50(2) . 4_565
Te8 Ba3 Te5 147.21(2) . .
Te6 Ba3 Te5 107.95(2) 4_565 .
Te8 Ba3 Te13 77.12(2) . 3_666
Te6 Ba3 Te13 149.14(2) 4_565 3_666
Te5 Ba3 Te13 77.47(2) . 3_666
Te8 Ba3 Te14 79.22(2) . 3_666
Te6 Ba3 Te14 144.86(2) 4_565 3_666
Te5 Ba3 Te14 71.69(2) . 3_666
Te13 Ba3 Te14 66.00(2) 3_666 3_666
Te8 Ba3 Te6 123.12(2) . 2_656
Te6 Ba3 Te6 75.323(19) 4_565 2_656
Te5 Ba3 Te6 70.703(19) . 2_656
Te13 Ba3 Te6 78.26(2) 3_666 2_656
Te14 Ba3 Te6 132.44(2) 3_666 2_656
Te8 Ba3 Te2 118.51(2) . .
Te6 Ba3 Te2 72.019(16) 4_565 .
Te5 Ba3 Te2 68.708(19) . .
Te13 Ba3 Te2 135.06(2) 3_666 .
Te14 Ba3 Te2 75.639(19) 3_666 .
Te6 Ba3 Te2 115.20(2) 2_656 .
Te8 Ba3 Te4 64.748(18) . 2_656
Te6 Ba3 Te4 76.074(16) 4_565 2_656
Te5 Ba3 Te4 127.99(2) . 2_656
Te13 Ba3 Te4 77.097(19) 3_666 2_656
Te14 Ba3 Te4 133.13(2) 3_666 2_656
Te6 Ba3 Te4 60.124(15) 2_656 2_656
Te2 Ba3 Te4 147.64(2) . 2_656
Te8 Ba3 Te9 63.180(18) . 2_655
Te6 Ba3 Te9 74.903(17) 4_565 2_655
Te5 Ba3 Te9 121.56(2) . 2_655
Te13 Ba3 Te9 129.20(2) 3_666 2_655
Te14 Ba3 Te9 76.100(19) 3_666 2_655
Te6 Ba3 Te9 150.12(2) 2_656 2_655
Te2 Ba3 Te9 56.664(15) . 2_655
Te4 Ba3 Te9 109.703(19) 2_656 2_655
Te8 Ba3 Cu10 163.08(2) . 2_656
Te6 Ba3 Cu10 71.34(2) 4_565 2_656
Te5 Ba3 Cu10 42.42(2) . 2_656
Te13 Ba3 Cu10 97.98(3) 3_666 2_656
Te14 Ba3 Cu10 113.92(3) 3_666 2_656
Te6 Ba3 Cu10 40.18(2) 2_656 2_656
Te2 Ba3 Cu10 76.48(2) . 2_656
Te4 Ba3 Cu10 98.44(2) 2_656 2_656
Te9 Ba3 Cu10 128.62(2) 2_655 2_656
Cu19 Te1 Cu18 63.7(8) . 1_455
Cu19 Te1 Cu5 140.1(11) . .
Cu18 Te1 Cu5 151.42(11) 1_455 .
Cu19 Te1 Cu2 71.9(15) . 2_545
Cu18 Te1 Cu2 62.78(5) 1_455 2_545
Cu5 Te1 Cu2 130.69(11) . 2_545
Cu19 Te1 Cu11 143.3(14) . 1_455
Cu18 Te1 Cu11 116.22(4) 1_455 1_455
Cu5 Te1 Cu11 57.35(10) . 1_455
Cu2 Te1 Cu11 76.37(5) 2_545 1_455
Cu19 Te1 Cu12 59.0(14) . .
Cu18 Te1 Cu12 61.07(5) 1_455 .
Cu5 Te1 Cu12 112.54(10) . .
Cu2 Te1 Cu12 116.77(5) 2_545 .
Cu11 Te1 Cu12 156.52(5) 1_455 .
Cu19 Te1 Cu7 66.6(13) . .
Cu18 Te1 Cu7 114.18(4) 1_455 .
Cu5 Te1 Cu7 76.50(9) . .
Cu2 Te1 Cu7 132.61(5) 2_545 .
Cu11 Te1 Cu7 129.46(4) 1_455 .
Cu12 Te1 Cu7 57.36(4) . .
Cu19 Te1 Ba2 75.4(9) . .
Cu18 Te1 Ba2 128.44(5) 1_455 .
Cu5 Te1 Ba2 79.58(10) . .
Cu2 Te1 Ba2 76.00(3) 2_545 .
Cu11 Te1 Ba2 79.56(3) 1_455 .
Cu12 Te1 Ba2 121.38(4) . .
Cu7 Te1 Ba2 72.42(3) . .
Cu19 Te1 Ba1 136.8(9) . 2_546
Cu18 Te1 Ba1 79.01(4) 1_455 2_546
Cu5 Te1 Ba1 72.56(10) . 2_546
Cu2 Te1 Ba1 110.58(4) 2_545 2_546
Cu11 Te1 Ba1 71.98(3) 1_455 2_546
Cu12 Te1 Ba1 84.86(4) . 2_546
Cu7 Te1 Ba1 115.06(4) . 2_546
Ba2 Te1 Ba1 147.78(2) . 2_546
Cu5 Te2 Cu11 60.33(10) 4_565 4_465
Cu5 Te2 Cu1 121.50(11) 4_565 .
Cu11 Te2 Cu1 127.26(5) 4_465 .
Cu5 Te2 Cu3 60.33(11) 4_565 .
Cu11 Te2 Cu3 100.01(5) 4_465 .
Cu1 Te2 Cu3 61.42(4) . .
Cu5 Te2 Cu11 107.51(11) 4_565 2_655
Cu11 Te2 Cu11 65.52(5) 4_465 2_655
Cu1 Te2 Cu11 128.94(5) . 2_655
Cu3 Te2 Cu11 165.25(5) . 2_655
Cu5 Te2 Cu2 167.24(10) 4_565 .
Cu11 Te2 Cu2 129.21(5) 4_465 .
Cu1 Te2 Cu2 61.71(5) . .
Cu3 Te2 Cu2 120.01(4) . .
Cu11 Te2 Cu2 73.81(4) 2_655 .
Cu5 Te2 Ba3 83.81(10) 4_565 .
Cu11 Te2 Ba3 137.99(4) 4_465 .
Cu1 Te2 Ba3 88.90(3) . .
Cu3 Te2 Ba3 77.48(3) . .
Cu11 Te2 Ba3 110.93(3) 2_655 .
Cu2 Te2 Ba3 83.93(3) . .
Cu5 Te2 Ba2 122.48(10) 4_565 2
Cu11 Te2 Ba2 70.52(3) 4_465 2
Cu1 Te2 Ba2 68.20(3) . 2
Cu3 Te2 Ba2 104.31(3) . 2
Cu11 Te2 Ba2 74.40(3) 2_655 2
Cu2 Te2 Ba2 70.26(3) . 2
Ba3 Te2 Ba2 151.30(2) . 2
Cu3 Te3 Cu4 110.82(4) 2_546 .
Cu3 Te3 Cu1 58.78(4) 2_546 2_546
Cu4 Te3 Cu1 56.95(4) . 2_546
Cu3 Te3 Te4 129.55(4) 2_546 .
Cu4 Te3 Te4 86.21(3) . .
Cu1 Te3 Te4 136.59(4) 2_546 .
Cu3 Te3 Ba1 69.66(3) 2_546 2_546
Cu4 Te3 Ba1 84.28(3) . 2_546
Cu1 Te3 Ba1 87.15(3) 2_546 2_546
Te4 Te3 Ba1 65.20(2) . 2_546
Cu3 Te3 Ba1 79.99(3) 2_546 4_565
Cu4 Te3 Ba1 167.10(3) . 4_565
Cu1 Te3 Ba1 128.93(3) 2_546 4_565
Te4 Te3 Ba1 92.17(2) . 4_565
Ba1 Te3 Ba1 106.662(18) 2_546 4_565
Cu3 Te3 Ba2 106.90(3) 2_546 1_556
Cu4 Te3 Ba2 68.96(3) . 1_556
Cu1 Te3 Ba2 67.46(3) 2_546 1_556
Te4 Te3 Ba2 123.44(2) . 1_556
Ba1 Te3 Ba2 150.12(2) 2_546 1_556
Ba1 Te3 Ba2 101.690(18) 4_565 1_556
Cu3 Te4 Cu5 60.59(10) 4_565 .
Cu3 Te4 Cu10 58.09(4) 4_565 3_656
Cu5 Te4 Cu10 100.94(10) . 3_656
Cu3 Te4 Te3 94.01(3) 4_565 .
Cu5 Te4 Te3 135.25(9) . .
Cu10 Te4 Te3 93.42(4) 3_656 .
Cu3 Te4 Ba1 82.17(3) 4_565 2_546
Cu5 Te4 Ba1 72.34(9) . 2_546
Cu10 Te4 Ba1 135.25(3) 3_656 2_546
Te3 Te4 Ba1 67.82(2) . 2_546
Cu3 Te4 Ba3 127.31(3) 4_565 2_646
Cu5 Te4 Ba3 104.57(9) . 2_646
Cu10 Te4 Ba3 79.21(3) 3_656 2_646
Te3 Te4 Ba3 119.76(2) . 2_646
Ba1 Te4 Ba3 145.52(2) 2_546 2_646
Cu16 Te5 Cu17 89.18(4) 3_666 3_666
Cu16 Te5 Cu3 158.85(4) 3_666 .
Cu17 Te5 Cu3 109.66(4) 3_666 .
Cu16 Te5 Cu1 129.92(5) 3_666 .
Cu17 Te5 Cu1 57.46(4) 3_666 .
Cu3 Te5 Cu1 59.46(4) . .
Cu16 Te5 Cu10 111.04(4) 3_666 2_656
Cu17 Te5 Cu10 153.18(4) 3_666 2_656
Cu3 Te5 Cu10 54.90(4) . 2_656
Cu1 Te5 Cu10 114.24(4) . 2_656
Cu16 Te5 Cu8 58.12(4) 3_666 2_656
Cu17 Te5 Cu8 128.87(5) 3_666 2_656
Cu3 Te5 Cu8 112.20(4) . 2_656
Cu1 Te5 Cu8 171.62(4) . 2_656
Cu10 Te5 Cu8 57.52(4) 2_656 2_656
Cu16 Te5 Ba1 122.48(4) 3_666 .
Cu17 Te5 Ba1 82.46(4) 3_666 .
Cu3 Te5 Ba1 71.21(3) . .
Cu1 Te5 Ba1 91.53(4) . .
Cu10 Te5 Ba1 71.94(3) 2_656 .
Cu8 Te5 Ba1 84.43(3) 2_656 .
Cu16 Te5 Ba3 82.36(4) 3_666 .
Cu17 Te5 Ba3 126.05(4) 3_666 .
Cu3 Te5 Ba3 78.77(3) . .
Cu1 Te5 Ba3 88.88(4) . .
Cu10 Te5 Ba3 75.75(3) 2_656 .
Cu8 Te5 Ba3 90.19(3) 2_656 .
Ba1 Te5 Ba3 144.67(2) . .
Cu7 Te6 Cu10 115.41(4) . .
Cu7 Te6 Cu5 77.55(10) . .
Cu10 Te6 Cu5 166.88(10) . .
Cu7 Te6 Cu8 61.62(4) . .
Cu10 Te6 Cu8 59.10(4) . .
Cu5 Te6 Cu8 133.37(10) . .
Cu7 Te6 Ba3 162.00(4) . 4_565
Cu10 Te6 Ba3 82.54(3) . 4_565
Cu5 Te6 Ba3 84.46(10) . 4_565
Cu8 Te6 Ba3 134.88(3) . 4_565
Cu7 Te6 Ba2 71.87(3) . .
Cu10 Te6 Ba2 107.91(3) . .
Cu5 Te6 Ba2 77.29(10) . .
Cu8 Te6 Ba2 69.69(3) . .
Ba3 Te6 Ba2 104.97(2) 4_565 .
Cu7 Te6 Ba3 79.84(3) . 2_646
Cu10 Te6 Ba3 76.22(3) . 2_646
Cu5 Te6 Ba3 105.45(10) . 2_646
Cu8 Te6 Ba3 89.35(3) . 2_646
Ba3 Te6 Ba3 104.677(19) 4_565 2_646
Ba2 Te6 Ba3 150.35(2) . 2_646
Cu10 Te7 Cu8 58.73(4) . .
Cu10 Te7 Cu9 113.49(4) . .
Cu8 Te7 Cu9 57.78(4) . .
Cu10 Te7 Te9 133.45(3) . .
Cu8 Te7 Te9 129.19(4) . .
Cu9 Te7 Te9 78.93(3) . .
Cu10 Te7 Ba1 70.45(3) . 2_646
Cu8 Te7 Ba1 82.74(3) . 2_646
Cu9 Te7 Ba1 84.11(3) . 2_646
Te9 Te7 Ba1 66.42(2) . 2_646
Cu10 Te7 Ba2 104.82(3) . .
Cu8 Te7 Ba2 69.04(3) . .
Cu9 Te7 Ba2 68.63(3) . .
Te9 Te7 Ba2 121.00(2) . .
Ba1 Te7 Ba2 148.12(2) 2_646 .
Cu15 Te8 Cu14 62.57(4) 3_666 3_666
Cu15 Te8 Cu9 62.30(5) 3_666 2_655
Cu14 Te8 Cu9 63.48(4) 3_666 2_655
Cu15 Te8 Cu4 108.28(4) 3_666 2_656
Cu14 Te8 Cu4 61.83(4) 3_666 2_656
Cu9 Te8 Cu4 120.76(4) 2_655 2_656
Cu15 Te8 Cu13 59.05(4) 3_666 3_666
Cu14 Te8 Cu13 61.52(5) 3_666 3_666
Cu9 Te8 Cu13 112.25(4) 2_655 3_666
Cu4 Te8 Cu13 56.40(4) 2_656 3_666
Cu15 Te8 Ba3 82.26(4) 3_666 .
Cu14 Te8 Ba3 140.18(4) 3_666 .
Cu9 Te8 Ba3 117.35(3) 2_655 .
Cu4 Te8 Ba3 118.67(3) 2_656 .
Cu13 Te8 Ba3 85.23(4) 3_666 .
Cu15 Te8 Ba2 125.17(4) 3_666 2_655
Cu14 Te8 Ba2 71.50(3) 3_666 2_655
Cu9 Te8 Ba2 71.58(3) 2_655 2_655
Cu4 Te8 Ba2 71.25(3) 2_656 2_655
Cu13 Te8 Ba2 121.01(4) 3_666 2_655
Ba3 Te8 Ba2 148.33(2) . 2_655
Cu6 Te9 Cu11 97.43(4) 2_645 .
Cu6 Te9 Te7 97.32(3) 2_645 .
Cu11 Te9 Te7 130.16(4) . .
Cu6 Te9 Ba2 170.69(4) 2_645 3_655
Cu11 Te9 Ba2 75.66(3) . 3_655
Te7 Te9 Ba2 91.94(2) . 3_655
Cu6 Te9 Ba1 76.01(3) 2_645 2_646
Cu11 Te9 Ba1 71.24(3) . 2_646
Te7 Te9 Ba1 66.76(2) . 2_646
Ba2 Te9 Ba1 106.992(19) 3_655 2_646
Cu6 Te9 Ba3 74.47(3) 2_645 2_645
Cu11 Te9 Ba3 108.53(4) . 2_645
Te7 Te9 Ba3 121.27(2) . 2_645
Ba2 Te9 Ba3 101.543(19) 3_655 2_645
Ba1 Te9 Ba3 150.18(2) 2_646 2_645
Cu1 Te10 Cu1 107.26(6) 2_546 3_566
Cu1 Te10 Cu14 113.71(4) 2_546 .
Cu1 Te10 Cu14 113.71(4) 3_566 .
Cu1 Te10 Cu4 58.24(4) 2_546 .
Cu1 Te10 Cu4 108.39(5) 3_566 .
Cu14 Te10 Cu4 60.52(4) . .
Cu1 Te10 Cu4 108.39(5) 2_546 4_565
Cu1 Te10 Cu4 58.24(4) 3_566 4_565
Cu14 Te10 Cu4 60.52(4) . 4_565
Cu4 Te10 Cu4 63.04(5) . 4_565
Cu1 Te10 Cu19 117.1(4) 2_546 1_556
Cu1 Te10 Cu19 117.1(4) 3_566 1_556
Cu14 Te10 Cu19 87.1(9) . 1_556
Cu4 Te10 Cu19 132.1(6) . 1_556
Cu4 Te10 Cu19 132.1(6) 4_565 1_556
Cu1 Te10 Cu17 56.51(3) 2_546 1_455
Cu1 Te10 Cu17 56.51(3) 3_566 1_455
Cu14 Te10 Cu17 111.20(5) . 1_455
Cu4 Te10 Cu17 61.91(4) . 1_455
Cu4 Te10 Cu17 61.91(4) 4_565 1_455
Cu19 Te10 Cu17 161.7(9) 1_556 1_455
Cu1 Te10 Cu2 59.63(4) 2_546 2_546
Cu1 Te10 Cu2 111.21(5) 3_566 2_546
Cu14 Te10 Cu2 134.03(4) . 2_546
Cu4 Te10 Cu2 113.08(4) . 2_546
Cu4 Te10 Cu2 162.77(4) 4_565 2_546
Cu19 Te10 Cu2 63.8(7) 1_556 2_546
Cu17 Te10 Cu2 101.10(4) 1_455 2_546
Cu1 Te10 Cu2 111.21(5) 2_546 3_566
Cu1 Te10 Cu2 59.63(4) 3_566 3_566
Cu14 Te10 Cu2 134.03(4) . 3_566
Cu4 Te10 Cu2 162.77(4) . 3_566
Cu4 Te10 Cu2 113.08(4) 4_565 3_566
Cu19 Te10 Cu2 63.8(7) 1_556 3_566
Cu17 Te10 Cu2 101.10(4) 1_455 3_566
Cu2 Te10 Cu2 65.17(6) 2_546 3_566
Cu1 Te10 Ba2 174.69(4) 2_546 4_566
Cu1 Te10 Ba2 68.18(3) 3_566 4_566
Cu14 Te10 Ba2 66.962(19) . 4_566
Cu4 Te10 Ba2 119.88(3) . 4_566
Cu4 Te10 Ba2 67.08(3) 4_565 4_566
Cu19 Te10 Ba2 68.0(4) 1_556 4_566
Cu17 Te10 Ba2 118.187(18) 1_455 4_566
Cu2 Te10 Ba2 124.08(4) 2_546 4_566
Cu2 Te10 Ba2 69.25(3) 3_566 4_566
Cu1 Te10 Ba2 68.18(3) 2_546 1_556
Cu1 Te10 Ba2 174.69(4) 3_566 1_556
Cu14 Te10 Ba2 66.962(19) . 1_556
Cu4 Te10 Ba2 67.08(3) . 1_556
Cu4 Te10 Ba2 119.88(3) 4_565 1_556
Cu19 Te10 Ba2 68.0(4) 1_556 1_556
Cu17 Te10 Ba2 118.187(18) 1_455 1_556
Cu2 Te10 Ba2 69.25(3) 2_546 1_556
Cu2 Te10 Ba2 124.08(4) 3_566 1_556
Ba2 Te10 Ba2 116.23(3) 4_566 1_556
Cu17 Te11 Cu12 160.03(6) 1_455 .
Cu17 Te11 Cu4 66.51(4) 1_455 4_565
Cu12 Te11 Cu4 128.90(4) . 4_565
Cu17 Te11 Cu4 66.51(4) 1_455 .
Cu12 Te11 Cu4 128.90(4) . .
Cu4 Te11 Cu4 65.29(5) 4_565 .
Cu17 Te11 Cu13 111.87(6) 1_455 .
Cu12 Te11 Cu13 88.10(5) . .
Cu4 Te11 Cu13 57.33(4) 4_565 .
Cu4 Te11 Cu13 57.33(4) . .
Cu17 Te11 Ba1 82.93(3) 1_455 2_546
Cu12 Te11 Ba1 85.65(3) . 2_546
Cu4 Te11 Ba1 143.95(4) 4_565 2_546
Cu4 Te11 Ba1 85.70(3) . 2_546
Cu13 Te11 Ba1 124.472(14) . 2_546
Cu17 Te11 Ba1 82.93(3) 1_455 3_566
Cu12 Te11 Ba1 85.65(3) . 3_566
Cu4 Te11 Ba1 85.70(3) 4_565 3_566
Cu4 Te11 Ba1 143.95(4) . 3_566
Cu13 Te11 Ba1 124.472(14) . 3_566
Ba1 Te11 Ba1 109.96(3) 2_546 3_566
Cu8 Te12 Cu8 106.39(6) 4_565 .
Cu8 Te12 Cu19 117.2(6) 4_565 .
Cu8 Te12 Cu19 117.2(6) . .
Cu8 Te12 Cu14 113.35(4) 4_565 1_554
Cu8 Te12 Cu14 113.35(4) . 1_554
Cu19 Te12 Cu14 88.8(14) . 1_554
Cu8 Te12 Cu9 107.05(4) 4_565 .
Cu8 Te12 Cu9 57.94(4) . .
Cu19 Te12 Cu9 133.6(10) . .
Cu14 Te12 Cu9 60.38(4) 1_554 .
Cu8 Te12 Cu9 57.94(4) 4_565 4_565
Cu8 Te12 Cu9 107.05(4) . 4_565
Cu19 Te12 Cu9 133.6(10) . 4_565
Cu14 Te12 Cu9 60.38(4) 1_554 4_565
Cu9 Te12 Cu9 61.94(5) . 4_565
Cu8 Te12 Cu16 57.44(3) 4_565 .
Cu8 Te12 Cu16 57.44(3) . .
Cu19 Te12 Cu16 113.8(14) . .
Cu14 Te12 Cu16 157.48(5) 1_554 .
Cu9 Te12 Cu16 100.85(4) . .
Cu9 Te12 Cu16 100.85(4) 4_565 .
Cu8 Te12 Cu7 59.73(4) 4_565 4_565
Cu8 Te12 Cu7 113.80(5) . 4_565
Cu19 Te12 Cu7 62.3(11) . 4_565
Cu14 Te12 Cu7 132.07(4) 1_554 4_565
Cu9 Te12 Cu7 163.48(4) . 4_565
Cu9 Te12 Cu7 112.05(4) 4_565 4_565
Cu16 Te12 Cu7 64.19(4) . 4_565
Cu8 Te12 Cu7 113.80(5) 4_565 .
Cu8 Te12 Cu7 59.73(4) . .
Cu19 Te12 Cu7 62.3(11) . .
Cu14 Te12 Cu7 132.07(4) 1_554 .
Cu9 Te12 Cu7 112.05(4) . .
Cu9 Te12 Cu7 163.48(4) 4_565 .
Cu16 Te12 Cu7 64.19(4) . .
Cu7 Te12 Cu7 69.05(6) 4_565 .
Cu8 Te12 Ba2 173.22(4) 4_565 .
Cu8 Te12 Ba2 68.09(3) . .
Cu19 Te12 Ba2 69.4(6) . .
Cu14 Te12 Ba2 66.875(19) 1_554 .
Cu9 Te12 Ba2 66.89(3) . .
Cu9 Te12 Ba2 119.05(4) 4_565 .
Cu16 Te12 Ba2 119.626(16) . .
Cu7 Te12 Ba2 125.59(3) 4_565 .
Cu7 Te12 Ba2 67.36(3) . .
Cu8 Te12 Ba2 68.09(3) 4_565 4_565
Cu8 Te12 Ba2 173.23(4) . 4_565
Cu19 Te12 Ba2 69.4(6) . 4_565
Cu14 Te12 Ba2 66.875(19) 1_554 4_565
Cu9 Te12 Ba2 119.05(4) . 4_565
Cu9 Te12 Ba2 66.89(3) 4_565 4_565
Cu16 Te12 Ba2 119.626(16) . 4_565
Cu7 Te12 Ba2 67.36(3) 4_565 4_565
Cu7 Te12 Ba2 125.59(3) . 4_565
Ba2 Te12 Ba2 117.11(3) . 4_565
Cu16 Te13 Cu13 157.71(6) . .
Cu16 Te13 Cu7 70.38(4) . .
Cu13 Te13 Cu7 125.62(4) . .
Cu16 Te13 Cu7 70.38(4) . 4_565
Cu13 Te13 Cu7 125.62(4) . 4_565
Cu7 Te13 Cu7 75.40(7) . 4_565
Cu16 Te13 Cu12 113.50(6) . .
Cu13 Te13 Cu12 88.79(5) . .
Cu7 Te13 Cu12 58.45(4) . .
Cu7 Te13 Cu12 58.45(4) 4_565 .
Cu16 Te13 Ba3 82.76(3) . 3_666
Cu13 Te13 Ba3 85.20(3) . 3_666
Cu7 Te13 Ba3 148.18(4) . 3_666
Cu7 Te13 Ba3 79.80(3) 4_565 3_666
Cu12 Te13 Ba3 122.343(15) . 3_666
Cu16 Te13 Ba3 82.76(3) . 2_646
Cu13 Te13 Ba3 85.20(3) . 2_646
Cu7 Te13 Ba3 79.80(3) . 2_646
Cu7 Te13 Ba3 148.18(4) 4_565 2_646
Cu12 Te13 Ba3 122.343(15) . 2_646
Ba3 Te13 Ba3 114.17(3) 3_666 2_646
Cu6 Te14 Cu6 63.90(6) 3_666 2_646
Cu6 Te14 Cu2 62.19(4) 3_666 3_666
Cu6 Te14 Cu2 98.69(5) 2_646 3_666
Cu6 Te14 Cu2 98.69(5) 3_666 2_646
Cu6 Te14 Cu2 62.19(4) 2_646 2_646
Cu2 Te14 Cu2 71.41(7) 3_666 2_646
Cu6 Te14 Cu15 57.19(4) 3_666 .
Cu6 Te14 Cu15 57.19(4) 2_646 .
Cu2 Te14 Cu15 119.31(5) 3_666 .
Cu2 Te14 Cu15 119.31(5) 2_646 .
Cu6 Te14 Ba3 132.68(4) 3_666 2_646
Cu6 Te14 Ba3 77.95(3) 2_646 2_646
Cu2 Te14 Ba3 155.85(4) 3_666 2_646
Cu2 Te14 Ba3 86.25(4) 2_646 2_646
Cu15 Te14 Ba3 79.30(3) . 2_646
Cu6 Te14 Ba3 77.95(3) 3_666 3_666
Cu6 Te14 Ba3 132.68(4) 2_646 3_666
Cu2 Te14 Ba3 86.25(4) 3_666 3_666
Cu2 Te14 Ba3 155.85(4) 2_646 3_666
Cu15 Te14 Ba3 79.30(2) . 3_666
Ba3 Te14 Ba3 113.82(3) 2_646 3_666
Cu6 Te15 Cu6 63.86(5) 2_645 3_665
Cu6 Te15 Cu9 64.12(4) 2_645 .
Cu6 Te15 Cu9 97.54(4) 3_665 .
Cu6 Te15 Cu9 97.54(4) 2_645 4_565
Cu6 Te15 Cu9 64.12(4) 3_665 4_565
Cu9 Te15 Cu9 64.91(5) . 4_565
Cu6 Te15 Cu18 58.05(4) 2_645 .
Cu6 Te15 Cu18 58.05(4) 3_665 .
Cu9 Te15 Cu18 122.17(5) . .
Cu9 Te15 Cu18 122.17(5) 4_565 .
Cu6 Te15 Ba1 133.29(4) 2_645 3_666
Cu6 Te15 Ba1 78.18(3) 3_665 3_666
Cu9 Te15 Ba1 151.81(3) . 3_666
Cu9 Te15 Ba1 88.73(3) 4_565 3_666
Cu18 Te15 Ba1 79.49(3) . 3_666
Cu6 Te15 Ba1 78.18(3) 2_645 2_646
Cu6 Te15 Ba1 133.29(4) 3_665 2_646
Cu9 Te15 Ba1 88.73(3) . 2_646
Cu9 Te15 Ba1 151.81(3) 4_565 2_646
Cu18 Te15 Ba1 79.49(3) . 2_646
Ba1 Te15 Ba1 114.68(3) 3_666 2_646
Te2 Cu1 Cu17 157.50(6) . 3_666
Te2 Cu1 Te10 121.95(6) . 3_566
Cu17 Cu1 Te10 66.49(5) 3_666 3_566
Te2 Cu1 Cu4 134.96(6) . 2_556
Cu17 Cu1 Cu4 67.31(5) 3_666 2_556
Te10 Cu1 Cu4 63.74(4) 3_566 2_556
Te2 Cu1 Cu3 60.91(4) . .
Cu17 Cu1 Cu3 113.05(6) 3_666 .
Te10 Cu1 Cu3 173.96(6) 3_566 .
Cu4 Cu1 Cu3 110.34(6) 2_556 .
Te2 Cu1 Te5 101.02(4) . .
Cu17 Cu1 Te5 60.69(4) 3_666 .
Te10 Cu1 Te5 122.27(5) 3_566 .
Cu4 Cu1 Te5 111.83(6) 2_556 .
Cu3 Cu1 Te5 60.16(4) . .
Te2 Cu1 Cu2 61.91(5) . .
Cu17 Cu1 Cu2 112.08(7) 3_666 .
Te10 Cu1 Cu2 64.99(5) 3_566 .
Cu4 Cu1 Cu2 122.83(6) 2_556 .
Cu3 Cu1 Cu2 119.71(6) . .
Te5 Cu1 Cu2 115.82(5) . .
Te2 Cu1 Te3 86.93(4) . 2_556
Cu17 Cu1 Te3 108.30(6) 3_666 2_556
Te10 Cu1 Te3 116.98(5) 3_566 2_556
Cu4 Cu1 Te3 58.08(4) 2_556 2_556
Cu3 Cu1 Te3 57.14(4) . 2_556
Te5 Cu1 Te3 100.59(5) . 2_556
Cu2 Cu1 Te3 135.03(6) . 2_556
Te2 Cu1 Ba2 71.54(3) . 2
Cu17 Cu1 Ba2 129.07(5) 3_666 2
Te10 Cu1 Ba2 71.14(3) 3_566 2
Cu4 Cu1 Ba2 69.43(4) 2_556 2
Cu3 Cu1 Ba2 106.13(5) . 2
Te5 Cu1 Ba2 166.14(5) . 2
Cu2 Cu1 Ba2 71.66(4) . 2
Te3 Cu1 Ba2 67.89(3) 2_556 2
Te1 Cu2 Te14 137.26(6) 2 3_666
Te1 Cu2 Cu18 58.18(4) 2 3_665
Te14 Cu2 Cu18 80.12(5) 3_666 3_665
Te1 Cu2 Cu6 88.29(5) 2 .
Te14 Cu2 Cu6 58.57(4) 3_666 .
Cu18 Cu2 Cu6 56.67(5) 3_665 .
Te1 Cu2 Cu1 128.74(6) 2 .
Te14 Cu2 Cu1 93.02(5) 3_666 .
Cu18 Cu2 Cu1 155.54(8) 3_665 .
Cu6 Cu2 Cu1 137.79(6) . .
Te1 Cu2 Te2 100.56(5) 2 .
Te14 Cu2 Te2 111.90(5) 3_666 .
Cu18 Cu2 Te2 147.80(7) 3_665 .
Cu6 Cu2 Te2 102.85(6) . .
Cu1 Cu2 Te2 56.38(4) . .
Te1 Cu2 Te10 104.25(5) 2 3_566
Te14 Cu2 Te10 91.67(5) 3_666 3_566
Cu18 Cu2 Te10 101.06(6) 3_665 3_566
Cu6 Cu2 Te10 143.58(6) . 3_566
Cu1 Cu2 Te10 55.38(4) . 3_566
Te2 Cu2 Te10 108.04(5) . 3_566
Te1 Cu2 Cu19 52.2(9) 2 3_565
Te14 Cu2 Cu19 112.9(5) 3_666 3_565
Cu18 Cu2 Cu19 55.8(9) 3_665 3_565
Cu6 Cu2 Cu19 112.3(9) . 3_565
Cu1 Cu2 Cu19 107.3(10) . 3_565
Te2 Cu2 Cu19 132.9(5) . 3_565
Te10 Cu2 Cu19 57.2(10) 3_566 3_565
Te1 Cu2 Ba2 62.74(3) 2 2
Te14 Cu2 Ba2 155.68(5) 3_666 2
Cu18 Cu2 Ba2 113.55(5) 3_665 2
Cu6 Cu2 Ba2 145.67(6) . 2
Cu1 Cu2 Ba2 66.06(4) . 2
Te2 Cu2 Ba2 67.80(3) . 2
Te10 Cu2 Ba2 66.62(3) 3_566 2
Cu19 Cu2 Ba2 65.5(6) 3_565 2
Cu10 Cu3 Te4 61.09(4) 2_656 4_565
Cu10 Cu3 Cu5 102.53(10) 2_656 4_565
Te4 Cu3 Cu5 59.83(10) 4_565 4_565
Cu10 Cu3 Te3 138.86(6) 2_656 2_556
Te4 Cu3 Te3 115.89(5) 4_565 2_556
Cu5 Cu3 Te3 110.01(10) 4_565 2_556
Cu10 Cu3 Te2 130.58(6) 2_656 .
Te4 Cu3 Te2 116.39(5) 4_565 .
Cu5 Cu3 Te2 56.67(10) 4_565 .
Te3 Cu3 Te2 89.07(4) 2_556 .
Cu10 Cu3 Cu1 123.41(6) 2_656 .
Te4 Cu3 Cu1 173.84(6) 4_565 .
Cu5 Cu3 Cu1 114.12(11) 4_565 .
Te3 Cu3 Cu1 64.08(4) 2_556 .
Te2 Cu3 Cu1 57.66(4) . .
Cu10 Cu3 Te5 63.18(4) 2_656 .
Te4 Cu3 Te5 124.28(4) 4_565 .
Cu5 Cu3 Te5 135.38(11) 4_565 .
Te3 Cu3 Te5 105.71(4) 2_556 .
Te2 Cu3 Te5 98.93(4) . .
Cu1 Cu3 Te5 60.38(4) . .
Cu10 Cu3 Ba1 71.30(4) 2_656 .
Te4 Cu3 Ba1 97.10(4) 4_565 .
Cu5 Cu3 Ba1 154.54(11) 4_565 .
Te3 Cu3 Ba1 68.46(3) 2_556 .
Te2 Cu3 Ba1 145.67(4) . .
Cu1 Cu3 Ba1 88.60(4) . .
Te5 Cu3 Ba1 65.06(3) . .
Cu13 Cu4 Cu1 160.37(6) . 2_546
Cu13 Cu4 Te3 133.31(5) . .
Cu1 Cu4 Te3 64.98(4) 2_546 .
Cu13 Cu4 Te11 61.85(4) . .
Cu1 Cu4 Te11 106.96(5) 2_546 .
Te3 Cu4 Te11 113.65(4) . .
Cu13 Cu4 Te8 62.01(4) . 2_646
Cu1 Cu4 Te8 133.18(6) 2_546 2_646
Te3 Cu4 Te8 89.67(4) . 2_646
Te11 Cu4 Te8 119.43(5) . 2_646
Cu13 Cu4 Te10 107.20(5) . .
Cu1 Cu4 Te10 58.02(4) 2_546 .
Te3 Cu4 Te10 118.05(4) . .
Te11 Cu4 Te10 104.43(4) . .
Te8 Cu4 Te10 112.00(4) 2_646 .
Cu13 Cu4 Cu14 62.06(5) . .
Cu1 Cu4 Cu14 112.35(6) 2_546 .
Te3 Cu4 Cu14 134.32(5) . .
Te11 Cu4 Cu14 110.48(5) . .
Te8 Cu4 Cu14 58.02(3) 2_646 .
Te10 Cu4 Cu14 59.24(4) . .
Cu13 Cu4 Cu4 55.98(3) . 4_565
Cu1 Cu4 Cu4 104.59(4) 2_546 4_565
Te3 Cu4 Cu4 164.97(2) . 4_565
Te11 Cu4 Cu4 57.36(3) . 4_565
Te8 Cu4 Cu4 105.23(3) 2_646 4_565
Te10 Cu4 Cu4 58.48(3) . 4_565
Cu14 Cu4 Cu4 58.58(3) . 4_565
Cu13 Cu4 Cu17 106.51(5) . 1_455
Cu1 Cu4 Cu17 56.01(4) 2_546 1_455
Te3 Cu4 Cu17 105.10(4) . 1_455
Te11 Cu4 Cu17 55.36(4) . 1_455
Te8 Cu4 Cu17 165.22(5) 2_646 1_455
Te10 Cu4 Cu17 60.65(4) . 1_455
Cu14 Cu4 Cu17 109.16(5) . 1_455
Cu4 Cu4 Cu17 60.04(3) 4_565 1_455
Cu13 Cu4 Ba2 120.20(5) . 1_556
Cu1 Cu4 Ba2 69.37(4) 2_546 1_556
Te3 Cu4 Ba2 69.37(3) . 1_556
Te11 Cu4 Ba2 174.15(5) . 1_556
Te8 Cu4 Ba2 64.86(3) 2_646 1_556
Te10 Cu4 Ba2 69.81(3) . 1_556
Cu14 Cu4 Ba2 67.83(4) . 1_556
Cu4 Cu4 Ba2 118.51(2) 4_565 1_556
Cu17 Cu4 Ba2 119.41(5) 1_455 1_556
Te2 Cu5 Cu11 60.80(10) 4_565 1_455
Te2 Cu5 Te4 122.46(17) 4_565 .
Cu11 Cu5 Te4 135.43(18) 1_455 .
Te2 Cu5 Cu3 63.01(11) 4_565 4_565
Cu11 Cu5 Cu3 102.13(15) 1_455 4_565
Te4 Cu5 Cu3 59.58(10) . 4_565
Te2 Cu5 Te1 121.87(17) 4_565 .
Cu11 Cu5 Te1 62.87(10) 1_455 .
Te4 Cu5 Te1 106.98(16) . .
Cu3 Cu5 Te1 144.52(18) 4_565 .
Te2 Cu5 Te6 110.12(16) 4_565 .
Cu11 Cu5 Te6 133.99(19) 1_455 .
Te4 Cu5 Te6 89.09(13) . .
Cu3 Cu5 Te6 113.03(15) 4_565 .
Te1 Cu5 Te6 98.41(14) . .
Te2 Cu5 Ba1 106.38(13) 4_565 2_546
Cu11 Cu5 Ba1 70.34(10) 1_455 2_546
Te4 Cu5 Ba1 66.49(10) . 2_546
Cu3 Cu5 Ba1 79.05(11) 4_565 2_546
Te1 Cu5 Ba1 65.74(9) . 2_546
Te6 Cu5 Ba1 143.11(16) . 2_546
Te9 Cu6 Cu15 120.76(5) 2_655 3_666
Te9 Cu6 Cu18 124.68(5) 2_655 3_665
Cu15 Cu6 Cu18 114.38(5) 3_666 3_665
Te9 Cu6 Te14 125.64(5) 2_655 3_666
Cu15 Cu6 Te14 62.86(5) 3_666 3_666
Cu18 Cu6 Te14 82.97(5) 3_665 3_666
Te9 Cu6 Te15 118.22(5) 2_655 3_665
Cu15 Cu6 Te15 84.20(5) 3_666 3_665
Cu18 Cu6 Te15 62.14(5) 3_665 3_665
Te14 Cu6 Te15 116.10(5) 3_666 3_665
Te9 Cu6 Cu2 91.56(5) 2_655 .
Cu15 Cu6 Cu2 122.03(7) 3_666 .
Cu18 Cu6 Cu2 61.49(6) 3_665 .
Te14 Cu6 Cu2 59.24(4) 3_666 .
Te15 Cu6 Cu2 123.55(5) 3_665 .
Te9 Cu6 Cu6 175.12(3) 2_655 4_575
Cu15 Cu6 Cu6 56.98(3) 3_666 4_575
Cu18 Cu6 Cu6 57.40(3) 3_665 4_575
Te14 Cu6 Cu6 58.05(3) 3_666 4_575
Te15 Cu6 Cu6 58.07(3) 3_665 4_575
Cu2 Cu6 Cu6 93.24(4) . 4_575
Te9 Cu6 Cu9 84.24(4) 2_655 2_655
Cu15 Cu6 Cu9 60.80(5) 3_666 2_655
Cu18 Cu6 Cu9 120.93(6) 3_665 2_655
Te14 Cu6 Cu9 123.66(5) 3_666 2_655
Te15 Cu6 Cu9 58.79(4) 3_665 2_655
Cu2 Cu6 Cu9 175.80(6) . 2_655
Cu6 Cu6 Cu9 90.95(3) 4_575 2_655
Te9 Cu6 Ba1 65.00(3) 2_655 1_554
Cu15 Cu6 Ba1 136.69(6) 3_666 1_554
Cu18 Cu6 Ba1 72.70(4) 3_665 1_554
Te14 Cu6 Ba1 153.74(4) 3_666 1_554
Te15 Cu6 Ba1 60.70(3) 3_665 1_554
Cu2 Cu6 Ba1 99.38(4) . 1_554
Cu6 Cu6 Ba1 113.252(19) 4_575 1_554
Cu9 Cu6 Ba1 78.66(4) 2_655 1_554
Cu12 Cu7 Te6 146.45(7) . .
Cu12 Cu7 Te13 61.72(5) . .
Te6 Cu7 Te13 122.02(5) . .
Cu12 Cu7 Te1 61.31(4) . .
Te6 Cu7 Te1 97.92(5) . .
Te13 Cu7 Te1 120.87(5) . .
Cu12 Cu7 Cu8 151.93(7) . .
Te6 Cu7 Cu8 61.59(4) . .
Te13 Cu7 Cu8 106.17(5) . .
Te1 Cu7 Cu8 131.89(6) . .
Cu12 Cu7 Te12 98.50(5) . .
Te6 Cu7 Te12 112.84(5) . .
Te13 Cu7 Te12 97.99(5) . .
Te1 Cu7 Te12 104.59(5) . .
Cu8 Cu7 Te12 56.30(4) . .
Cu12 Cu7 Cu19 55.9(9) . .
Te6 Cu7 Cu19 134.4(8) . .
Te13 Cu7 Cu19 103.6(8) . .
Te1 Cu7 Cu19 53.4(7) . .
Cu8 Cu7 Cu19 108.5(9) . .
Te12 Cu7 Cu19 56.3(8) . .
Cu12 Cu7 Cu16 103.62(5) . .
Te6 Cu7 Cu16 103.08(4) . .
Te13 Cu7 Cu16 54.32(4) . .
Te1 Cu7 Cu16 156.71(6) . .
Cu8 Cu7 Cu16 54.25(4) . .
Te12 Cu7 Cu16 57.83(4) . .
Cu19 Cu7 Cu16 103.8(7) . .
Cu12 Cu7 Ba2 117.59(5) . .
Te6 Cu7 Ba2 66.99(3) . .
Te13 Cu7 Ba2 166.23(6) . .
Te1 Cu7 Ba2 64.16(3) . .
Cu8 Cu7 Ba2 67.74(4) . .
Te12 Cu7 Ba2 68.29(3) . .
Cu19 Cu7 Ba2 68.4(9) . .
Cu16 Cu7 Ba2 115.44(5) . .
Te12 Cu8 Cu16 65.21(5) . .
Te12 Cu8 Cu9 64.31(4) . .
Cu16 Cu8 Cu9 111.17(6) . .
Te12 Cu8 Cu10 173.79(6) . .
Cu16 Cu8 Cu10 115.83(6) . .
Cu9 Cu8 Cu10 119.35(6) . .
Te12 Cu8 Te7 120.81(5) . .
Cu16 Cu8 Te7 160.49(6) . .
Cu9 Cu8 Te7 62.28(4) . .
Cu10 Cu8 Te7 60.45(4) . .
Te12 Cu8 Te6 115.45(5) . .
Cu16 Cu8 Te6 110.37(6) . .
Cu9 Cu8 Te6 132.18(5) . .
Cu10 Cu8 Te6 58.34(4) . .
Te7 Cu8 Te6 84.49(4) . .
Te12 Cu8 Cu7 63.97(4) . .
Cu16 Cu8 Cu7 68.41(5) . .
Cu9 Cu8 Cu7 121.40(6) . .
Cu10 Cu8 Cu7 110.34(6) . .
Te7 Cu8 Cu7 131.06(5) . .
Te6 Cu8 Cu7 56.79(4) . .
Te12 Cu8 Te5 122.03(5) . 2_646
Cu16 Cu8 Te5 59.66(4) . 2_646
Cu9 Cu8 Te5 121.50(5) . 2_646
Cu10 Cu8 Te5 61.24(4) . 2_646
Te7 Cu8 Te5 106.59(4) . 2_646
Te6 Cu8 Te5 99.49(4) . 2_646
Cu7 Cu8 Te5 108.22(5) . 2_646
Te12 Cu8 Ba2 70.77(3) . .
Cu16 Cu8 Ba2 128.61(5) . .
Cu9 Cu8 Ba2 69.32(4) . .
Cu10 Cu8 Ba2 105.31(5) . .
Te7 Cu8 Ba2 68.22(3) . .
Te6 Cu8 Ba2 66.68(3) . .
Cu7 Cu8 Ba2 69.33(4) . .
Te5 Cu8 Ba2 165.23(5) 2_646 .
Cu8 Cu9 Te8 133.29(5) . 2_645
Cu8 Cu9 Te15 91.98(5) . .
Te8 Cu9 Te15 134.44(5) 2_645 .
Cu8 Cu9 Cu15 162.70(6) . 1_554
Te8 Cu9 Cu15 57.75(4) 2_645 1_554
Te15 Cu9 Cu15 79.98(5) . 1_554
Cu8 Cu9 Te7 59.94(4) . .
Te8 Cu9 Te7 92.88(4) 2_645 .
Te15 Cu9 Te7 110.01(4) . .
Cu15 Cu9 Te7 137.23(5) 1_554 .
Cu8 Cu9 Te12 57.75(4) . .
Te8 Cu9 Te12 112.27(4) 2_645 .
Te15 Cu9 Te12 94.83(4) . .
Cu15 Cu9 Te12 107.34(5) 1_554 .
Te7 Cu9 Te12 112.81(4) . .
Cu8 Cu9 Cu14 112.36(6) . 1_554
Te8 Cu9 Cu14 58.10(4) 2_645 1_554
Te15 Cu9 Cu14 115.87(5) . 1_554
Cu15 Cu9 Cu14 59.25(5) 1_554 1_554
Te7 Cu9 Cu14 133.83(5) . 1_554
Te12 Cu9 Cu14 59.48(4) . 1_554
Cu8 Cu9 Cu6 132.21(5) . 2_645
Te8 Cu9 Cu6 83.01(4) 2_645 2_645
Te15 Cu9 Cu6 57.09(4) . 2_645
Cu15 Cu9 Cu6 54.77(4) 1_554 2_645
Te7 Cu9 Cu6 94.75(4) . 2_645
Te12 Cu9 Cu6 146.84(5) . 2_645
Cu14 Cu9 Cu6 113.85(6) 1_554 2_645
Cu8 Cu9 Cu9 104.58(4) . 4_565
Te8 Cu9 Cu9 105.57(3) 2_645 4_565
Te15 Cu9 Cu9 57.54(3) . 4_565
Cu15 Cu9 Cu9 58.18(3) 1_554 4_565
Te7 Cu9 Cu9 161.49(3) . 4_565
Te12 Cu9 Cu9 59.03(3) . 4_565
Cu14 Cu9 Cu9 59.11(3) 1_554 4_565
Cu6 Cu9 Cu9 89.05(3) 2_645 4_565
Cu8 Cu9 Ba2 69.10(4) . .
Te8 Cu9 Ba2 65.34(3) 2_645 .
Te15 Cu9 Ba2 159.68(5) . .
Cu15 Cu9 Ba2 116.03(5) 1_554 .
Te7 Cu9 Ba2 67.63(3) . .
Te12 Cu9 Ba2 69.17(3) . .
Cu14 Cu9 Ba2 67.62(3) 1_554 .
Cu6 Cu9 Ba2 141.88(5) 2_645 .
Cu9 Cu9 Ba2 118.60(2) 4_565 .
Cu3 Cu10 Te4 60.82(4) 2_646 3_656
Cu3 Cu10 Te6 136.83(6) 2_646 .
Te4 Cu10 Te6 118.61(5) 3_656 .
Cu3 Cu10 Cu8 122.90(6) 2_646 .
Te4 Cu10 Cu8 174.04(6) 3_656 .
Te6 Cu10 Cu8 62.56(4) . .
Cu3 Cu10 Te7 135.16(6) 2_646 .
Te4 Cu10 Te7 113.22(5) 3_656 .
Te6 Cu10 Te7 86.89(4) . .
Cu8 Cu10 Te7 60.82(4) . .
Cu3 Cu10 Te5 61.92(4) 2_646 2_646
Te4 Cu10 Te5 122.74(4) 3_656 2_646
Te6 Cu10 Te5 102.33(4) . 2_646
Cu8 Cu10 Te5 61.24(4) . 2_646
Te7 Cu10 Te5 106.87(5) . 2_646
Cu3 Cu10 Ba1 69.38(4) 2_646 2_646
Te4 Cu10 Ba1 95.90(4) 3_656 2_646
Te6 Cu10 Ba1 143.38(4) . 2_646
Cu8 Cu10 Ba1 81.86(4) . 2_646
Te7 Cu10 Ba1 67.20(3) . 2_646
Te5 Cu10 Ba1 64.13(3) 2_646 2_646
Cu3 Cu10 Ba3 74.07(4) 2_646 2_646
Te4 Cu10 Ba3 101.47(4) 3_656 2_646
Te6 Cu10 Ba3 63.60(3) . 2_646
Cu8 Cu10 Ba3 84.31(4) . 2_646
Te7 Cu10 Ba3 142.57(4) . 2_646
Te5 Cu10 Ba3 61.82(3) 2_646 2_646
Ba1 Cu10 Ba3 124.18(3) 2_646 2_646
Cu5 Cu11 Te2 58.86(10) 1_655 4_665
Cu5 Cu11 Te9 137.10(12) 1_655 .
Te2 Cu11 Te9 129.36(6) 4_665 .
Cu5 Cu11 Te1 59.79(10) 1_655 1_655
Te2 Cu11 Te1 117.02(5) 4_665 1_655
Te9 Cu11 Te1 104.84(5) . 1_655
Cu5 Cu11 Te2 135.45(11) 1_655 2_645
Te2 Cu11 Te2 114.48(5) 4_665 2_645
Te9 Cu11 Te2 83.68(4) . 2_645
Te1 Cu11 Te2 99.07(5) 1_655 2_645
Cu5 Cu11 Cu11 102.57(12) 1_655 3_755
Te2 Cu11 Cu11 60.15(5) 4_665 3_755
Te9 Cu11 Cu11 117.46(7) . 3_755
Te1 Cu11 Cu11 123.77(7) 1_655 3_755
Te2 Cu11 Cu11 54.33(5) 2_645 3_755
Cu5 Cu11 Ba1 69.99(11) 1_655 2_646
Te2 Cu11 Ba1 105.04(5) 4_665 2_646
Te9 Cu11 Ba1 67.40(3) . 2_646
Te1 Cu11 Ba1 65.06(3) 1_655 2_646
Te2 Cu11 Ba1 140.23(5) 2_645 2_646
Cu11 Cu11 Ba1 164.60(7) 3_755 2_646
Cu5 Cu11 Ba2 120.95(10) 1_655 3_655
Te2 Cu11 Ba2 70.14(4) 4_665 3_655
Te9 Cu11 Ba2 62.47(3) . 3_655
Te1 Cu11 Ba2 163.27(5) 1_655 3_655
Te2 Cu11 Ba2 90.60(4) 2_645 3_655
Cu11 Cu11 Ba2 72.95(5) 3_755 3_655
Ba1 Cu11 Ba2 98.87(3) 2_646 3_655
Cu19 Cu12 Cu7 67.4(8) . 4_565
Cu19 Cu12 Cu7 67.4(8) . .
Cu7 Cu12 Cu7 76.68(8) 4_565 .
Cu19 Cu12 Te11 157.6(11) . .
Cu7 Cu12 Te11 128.06(6) 4_565 .
Cu7 Cu12 Te11 128.06(6) . .
Cu19 Cu12 Te13 110.8(11) . .
Cu7 Cu12 Te13 59.82(4) 4_565 .
Cu7 Cu12 Te13 59.82(4) . .
Te11 Cu12 Te13 91.68(6) . .
Cu19 Cu12 Cu18 61.5(11) . 1_455
Cu7 Cu12 Cu18 114.66(6) 4_565 1_455
Cu7 Cu12 Cu18 114.66(6) . 1_455
Te11 Cu12 Cu18 96.05(6) . 1_455
Te13 Cu12 Cu18 172.28(8) . 1_455
Cu19 Cu12 Te1 56.7(4) . .
Cu7 Cu12 Te1 118.83(7) 4_565 .
Cu7 Cu12 Te1 61.33(4) . .
Te11 Cu12 Te1 112.90(4) . .
Te13 Cu12 Te1 119.06(4) . .
Cu18 Cu12 Te1 57.62(3) 1_455 .
Cu19 Cu12 Te1 56.7(4) . 4_565
Cu7 Cu12 Te1 61.33(4) 4_565 4_565
Cu7 Cu12 Te1 118.83(7) . 4_565
Te11 Cu12 Te1 112.90(4) . 4_565
Te13 Cu12 Te1 119.06(4) . 4_565
Cu18 Cu12 Te1 57.62(3) 1_455 4_565
Te1 Cu12 Te1 101.68(6) . 4_565
Cu4 Cu13 Cu4 68.04(6) . 4_565
Cu4 Cu13 Te13 133.02(5) . .
Cu4 Cu13 Te13 133.02(5) 4_565 .
Cu4 Cu13 Cu15 111.99(6) . .
Cu4 Cu13 Cu15 111.99(6) 4_565 .
Te13 Cu13 Cu15 97.73(6) . .
Cu4 Cu13 Te11 60.82(4) . .
Cu4 Cu13 Te11 60.82(4) 4_565 .
Te13 Cu13 Te11 91.43(6) . .
Cu15 Cu13 Te11 170.83(8) . .
Cu4 Cu13 Te8 114.05(6) . 3_666
Cu4 Cu13 Te8 61.59(4) 4_565 3_666
Te13 Cu13 Te8 112.43(4) . 3_666
Cu15 Cu13 Te8 58.15(3) . 3_666
Te11 Cu13 Te8 118.10(4) . 3_666
Cu4 Cu13 Te8 61.59(4) . 2_646
Cu4 Cu13 Te8 114.05(6) 4_565 2_646
Te13 Cu13 Te8 112.43(4) . 2_646
Cu15 Cu13 Te8 58.15(3) . 2_646
Te11 Cu13 Te8 118.10(4) . 2_646
Te8 Cu13 Te8 104.27(6) 3_666 2_646
Cu4 Cu13 Cu14 62.32(5) . .
Cu4 Cu13 Cu14 62.32(5) 4_565 .
Te13 Cu13 Cu14 158.68(7) . .
Cu15 Cu13 Cu14 60.95(6) . .
Te11 Cu13 Cu14 109.89(6) . .
Te8 Cu13 Cu14 57.97(3) 3_666 .
Te8 Cu13 Cu14 57.97(3) 2_646 .
Te8 Cu14 Te8 108.28(6) 3_666 2_646
Te8 Cu14 Te10 114.83(4) 3_666 .
Te8 Cu14 Te10 114.83(4) 2_646 .
Te8 Cu14 Cu15 57.78(3) 3_666 .
Te8 Cu14 Cu15 57.78(3) 2_646 .
Te10 Cu14 Cu15 160.27(8) . .
Te8 Cu14 Cu13 60.50(4) 3_666 .
Te8 Cu14 Cu13 60.50(4) 2_646 .
Te10 Cu14 Cu13 102.99(6) . .
Cu15 Cu14 Cu13 57.28(6) . .
Te8 Cu14 Cu4 110.33(6) 3_666 .
Te8 Cu14 Cu4 60.16(4) 2_646 .
Te10 Cu14 Cu4 60.24(4) . .
Cu15 Cu14 Cu4 103.47(6) . .
Cu13 Cu14 Cu4 55.61(5) . .
Te8 Cu14 Cu4 60.16(3) 3_666 4_565
Te8 Cu14 Cu4 110.33(6) 2_646 4_565
Te10 Cu14 Cu4 60.24(4) . 4_565
Cu15 Cu14 Cu4 103.47(6) . 4_565
Cu13 Cu14 Cu4 55.61(5) . 4_565
Cu4 Cu14 Cu4 62.85(6) . 4_565
Te8 Cu14 Te12 113.16(4) 3_666 1_556
Te8 Cu14 Te12 113.16(4) 2_646 1_556
Te10 Cu14 Te12 92.02(5) . 1_556
Cu15 Cu14 Te12 107.71(6) . 1_556
Cu13 Cu14 Te12 164.99(7) . 1_556
Cu4 Cu14 Te12 135.33(5) . 1_556
Cu4 Cu14 Te12 135.33(5) 4_565 1_556
Te8 Cu14 Cu9 58.42(3) 3_666 4_566
Te8 Cu14 Cu9 107.97(6) 2_646 4_566
Te10 Cu14 Cu9 135.73(5) . 4_566
Cu15 Cu14 Cu9 59.04(5) . 4_566
Cu13 Cu14 Cu9 107.45(6) . 4_566
Cu4 Cu14 Cu9 162.05(7) . 4_566
Cu4 Cu14 Cu9 114.58(4) 4_565 4_566
Te12 Cu14 Cu9 60.14(4) 1_556 4_566
Te8 Cu14 Cu9 107.97(6) 3_666 1_556
Te8 Cu14 Cu9 58.42(3) 2_646 1_556
Te10 Cu14 Cu9 135.73(5) . 1_556
Cu15 Cu14 Cu9 59.04(5) . 1_556
Cu13 Cu14 Cu9 107.45(6) . 1_556
Cu4 Cu14 Cu9 114.58(4) . 1_556
Cu4 Cu14 Cu9 162.05(7) 4_565 1_556
Te12 Cu14 Cu9 60.14(4) 1_556 1_556
Cu9 Cu14 Cu9 61.78(6) 4_566 1_556
Te8 Cu14 Ba2 65.53(2) 3_666 4_566
Te8 Cu14 Ba2 173.64(5) 2_646 4_566
Te10 Cu14 Ba2 70.30(3) . 4_566
Cu15 Cu14 Ba2 116.09(3) . 4_566
Cu13 Cu14 Ba2 115.44(3) . 4_566
Cu4 Cu14 Ba2 122.52(5) . 4_566
Cu4 Cu14 Ba2 68.39(3) 4_565 4_566
Te12 Cu14 Ba2 69.46(3) 1_556 4_566
Cu9 Cu14 Ba2 67.90(3) 4_566 4_566
Cu9 Cu14 Ba2 121.04(5) 1_556 4_566
Te8 Cu14 Ba2 173.64(5) 3_666 1_556
Te8 Cu14 Ba2 65.53(2) 2_646 1_556
Te10 Cu14 Ba2 70.30(3) . 1_556
Cu15 Cu14 Ba2 116.09(3) . 1_556
Cu13 Cu14 Ba2 115.44(3) . 1_556
Cu4 Cu14 Ba2 68.39(3) . 1_556
Cu4 Cu14 Ba2 122.52(5) 4_565 1_556
Te12 Cu14 Ba2 69.46(3) 1_556 1_556
Cu9 Cu14 Ba2 121.04(5) 4_566 1_556
Cu9 Cu14 Ba2 67.90(3) 1_556 1_556
Ba2 Cu14 Ba2 120.61(5) 4_566 1_556
Cu6 Cu15 Cu6 66.05(6) 3_666 2_646
Cu6 Cu15 Te8 153.55(6) 3_666 2_646
Cu6 Cu15 Te8 89.67(3) 2_646 2_646
Cu6 Cu15 Te8 89.67(3) 3_666 3_666
Cu6 Cu15 Te8 153.55(6) 2_646 3_666
Te8 Cu15 Te8 111.51(6) 2_646 3_666
Cu6 Cu15 Cu13 143.63(5) 3_666 .
Cu6 Cu15 Cu13 143.63(5) 2_646 .
Te8 Cu15 Cu13 62.80(3) 2_646 .
Te8 Cu15 Cu13 62.80(3) 3_666 .
Cu6 Cu15 Te14 59.95(4) 3_666 .
Cu6 Cu15 Te14 59.95(4) 2_646 .
Te8 Cu15 Te14 117.87(4) 2_646 .
Te8 Cu15 Te14 117.87(4) 3_666 .
Cu13 Cu15 Te14 110.48(7) . .
Cu6 Cu15 Cu9 64.43(5) 3_666 4_566
Cu6 Cu15 Cu9 98.22(7) 2_646 4_566
Te8 Cu15 Cu9 111.77(6) 2_646 4_566
Te8 Cu15 Cu9 59.96(4) 3_666 4_566
Cu13 Cu15 Cu9 113.41(6) . 4_566
Te14 Cu15 Cu9 124.37(5) . 4_566
Cu6 Cu15 Cu9 98.22(7) 3_666 1_556
Cu6 Cu15 Cu9 64.43(5) 2_646 1_556
Te8 Cu15 Cu9 59.96(4) 2_646 1_556
Te8 Cu15 Cu9 111.77(6) 3_666 1_556
Cu13 Cu15 Cu9 113.41(6) . 1_556
Te14 Cu15 Cu9 124.37(5) . 1_556
Cu9 Cu15 Cu9 63.63(7) 4_566 1_556
Cu6 Cu15 Cu14 125.93(7) 3_666 .
Cu6 Cu15 Cu14 125.93(7) 2_646 .
Te8 Cu15 Cu14 59.64(3) 2_646 .
Te8 Cu15 Cu14 59.64(3) 3_666 .
Cu13 Cu15 Cu14 61.77(6) . .
Te14 Cu15 Cu14 172.26(8) . .
Cu9 Cu15 Cu14 61.71(5) 4_566 .
Cu9 Cu15 Cu14 61.71(5) 1_556 .
Te13 Cu16 Cu8 110.05(5) . .
Te13 Cu16 Cu8 110.05(5) . 4_565
Cu8 Cu16 Cu8 106.24(8) . 4_565
Te13 Cu16 Te5 117.19(5) . 3_666
Cu8 Cu16 Te5 132.51(7) . 3_666
Cu8 Cu16 Te5 62.22(3) 4_565 3_666
Te13 Cu16 Te5 117.19(5) . 2_646
Cu8 Cu16 Te5 62.22(3) . 2_646
Cu8 Cu16 Te5 132.51(7) 4_565 2_646
Te5 Cu16 Te5 91.08(5) 3_666 2_646
Te13 Cu16 Te12 98.86(5) . .
Cu8 Cu16 Te12 57.35(4) . .
Cu8 Cu16 Te12 57.35(4) 4_565 .
Te5 Cu16 Te12 117.01(5) 3_666 .
Te5 Cu16 Te12 117.01(5) 2_646 .
Te13 Cu16 Cu7 55.30(4) . .
Cu8 Cu16 Cu7 57.33(4) . .
Cu8 Cu16 Cu7 108.31(6) 4_565 .
Te5 Cu16 Cu7 166.66(5) 3_666 .
Te5 Cu16 Cu7 102.19(3) 2_646 .
Te12 Cu16 Cu7 57.98(4) . .
Te13 Cu16 Cu7 55.30(4) . 4_565
Cu8 Cu16 Cu7 108.31(6) . 4_565
Cu8 Cu16 Cu7 57.33(4) 4_565 4_565
Te5 Cu16 Cu7 102.19(3) 3_666 4_565
Te5 Cu16 Cu7 166.66(5) 2_646 4_565
Te12 Cu16 Cu7 57.98(4) . 4_565
Cu7 Cu16 Cu7 64.52(6) . 4_565
Te11 Cu17 Cu1 110.13(5) 1_655 3_666
Te11 Cu17 Cu1 110.13(5) 1_655 2_646
Cu1 Cu17 Cu1 108.13(9) 3_666 2_646
Te11 Cu17 Te5 116.65(5) 1_655 2_646
Cu1 Cu17 Te5 132.75(7) 3_666 2_646
Cu1 Cu17 Te5 61.84(3) 2_646 2_646
Te11 Cu17 Te5 116.65(5) 1_655 3_666
Cu1 Cu17 Te5 61.84(3) 3_666 3_666
Cu1 Cu17 Te5 132.75(7) 2_646 3_666
Te5 Cu17 Te5 90.56(5) 2_646 3_666
Te11 Cu17 Te10 104.04(6) 1_655 1_655
Cu1 Cu17 Te10 57.00(4) 3_666 1_655
Cu1 Cu17 Te10 57.00(4) 2_646 1_655
Te5 Cu17 Te10 114.65(5) 2_646 1_655
Te5 Cu17 Te10 114.65(5) 3_666 1_655
Te11 Cu17 Cu4 58.13(4) 1_655 4_665
Cu1 Cu17 Cu4 56.69(4) 3_666 4_665
Cu1 Cu17 Cu4 105.04(6) 2_646 4_665
Te5 Cu17 Cu4 164.60(5) 2_646 4_665
Te5 Cu17 Cu4 104.73(3) 3_666 4_665
Te10 Cu17 Cu4 57.44(4) 1_655 4_665
Te11 Cu17 Cu4 58.13(4) 1_655 1_655
Cu1 Cu17 Cu4 105.04(6) 3_666 1_655
Cu1 Cu17 Cu4 56.69(4) 2_646 1_655
Te5 Cu17 Cu4 104.73(3) 2_646 1_655
Te5 Cu17 Cu4 164.60(5) 3_666 1_655
Te10 Cu17 Cu4 57.44(4) 1_655 1_655
Cu4 Cu17 Cu4 59.93(5) 4_665 1_655
Cu6 Cu18 Cu6 65.20(6) 2_645 3_665
Cu6 Cu18 Te1 154.39(7) 2_645 4_665
Cu6 Cu18 Te1 91.94(3) 3_665 4_665
Cu6 Cu18 Te1 91.94(3) 2_645 1_655
Cu6 Cu18 Te1 154.39(7) 3_665 1_655
Te1 Cu18 Te1 107.30(6) 4_665 1_655
Cu6 Cu18 Cu19 129.2(10) 2_645 1_655
Cu6 Cu18 Cu19 129.2(10) 3_665 1_655
Te1 Cu18 Cu19 56.4(4) 4_665 1_655
Te1 Cu18 Cu19 56.4(4) 1_655 1_655
Cu6 Cu18 Cu12 144.29(5) 2_645 1_655
Cu6 Cu18 Cu12 144.29(5) 3_665 1_655
Te1 Cu18 Cu12 61.31(4) 4_665 1_655
Te1 Cu18 Cu12 61.31(4) 1_655 1_655
Cu19 Cu18 Cu12 56.9(14) 1_655 1_655
Cu6 Cu18 Te15 59.80(4) 2_645 .
Cu6 Cu18 Te15 59.80(4) 3_665 .
Te1 Cu18 Te15 119.85(4) 4_665 .
Te1 Cu18 Te15 119.85(4) 1_655 .
Cu19 Cu18 Te15 168.1(14) 1_655 .
Cu12 Cu18 Te15 111.20(8) 1_655 .
Cu6 Cu18 Cu2 61.84(5) 2_645 2_645
Cu6 Cu18 Cu2 98.11(7) 3_665 2_645
Te1 Cu18 Cu2 113.69(7) 4_665 2_645
Te1 Cu18 Cu2 59.04(4) 1_655 2_645
Cu19 Cu18 Cu2 67.6(11) 1_655 2_645
Cu12 Cu18 Cu2 113.71(6) 1_655 2_645
Te15 Cu18 Cu2 121.56(6) . 2_645
Cu6 Cu18 Cu2 98.11(7) 2_645 3_665
Cu6 Cu18 Cu2 61.84(5) 3_665 3_665
Te1 Cu18 Cu2 59.04(4) 4_665 3_665
Te1 Cu18 Cu2 113.69(7) 1_655 3_665
Cu19 Cu18 Cu2 67.6(11) 1_655 3_665
Cu12 Cu18 Cu2 113.71(6) 1_655 3_665
Te15 Cu18 Cu2 121.56(6) . 3_665
Cu2 Cu18 Cu2 69.34(8) 2_645 3_665
Te1 Cu19 Te1 113.6(18) 4_565 .
Te1 Cu19 Cu12 64.4(12) 4_565 .
Te1 Cu19 Cu12 64.4(12) . .
Te1 Cu19 Te12 115.2(13) 4_565 .
Te1 Cu19 Te12 115.2(13) . .
Cu12 Cu19 Te12 103(2) . .
Te1 Cu19 Cu18 59.9(8) 4_565 1_455
Te1 Cu19 Cu18 59.9(8) . 1_455
Cu12 Cu19 Cu18 61.6(11) . 1_455
Te12 Cu19 Cu18 165(3) . 1_455
Te1 Cu19 Te10 109.2(16) 4_565 1_554
Te1 Cu19 Te10 109.2(16) . 1_554
Cu12 Cu19 Te10 164.8(19) . 1_554
Te12 Cu19 Te10 92.1(15) . 1_554
Cu18 Cu19 Te10 103.2(19) 1_455 1_554
Te1 Cu19 Cu7 60.0(9) 4_565 4_565
Te1 Cu19 Cu7 116(2) . 4_565
Cu12 Cu19 Cu7 56.7(13) . 4_565
Te12 Cu19 Cu7 61.4(11) . 4_565
Cu18 Cu19 Cu7 106.5(16) 1_455 4_565
Te10 Cu19 Cu7 133.8(12) 1_554 4_565
Te1 Cu19 Cu7 116(2) 4_565 .
Te1 Cu19 Cu7 60.0(9) . .
Cu12 Cu19 Cu7 56.7(13) . .
Te12 Cu19 Cu7 61.4(11) . .
Cu18 Cu19 Cu7 106.5(16) 1_455 .
Te10 Cu19 Cu7 133.8(12) 1_554 .
Cu7 Cu19 Cu7 68.4(15) 4_565 .
Te1 Cu19 Cu2 107.5(16) 4_565 2_545
Te1 Cu19 Cu2 55.9(7) . 2_545
Cu12 Cu19 Cu2 108.5(13) . 2_545
Te12 Cu19 Cu2 134.7(15) . 2_545
Cu18 Cu19 Cu2 56.7(9) 1_455 2_545
Te10 Cu19 Cu2 59.0(12) 1_554 2_545
Cu7 Cu19 Cu2 163.0(18) 4_565 2_545
Cu7 Cu19 Cu2 112.2(4) . 2_545
Te1 Cu19 Cu2 55.9(7) 4_565 3_565
Te1 Cu19 Cu2 107.5(16) . 3_565
Cu12 Cu19 Cu2 108.5(13) . 3_565
Te12 Cu19 Cu2 134.7(15) . 3_565
Cu18 Cu19 Cu2 56.7(9) 1_455 3_565
Te10 Cu19 Cu2 59.0(12) 1_554 3_565
Cu7 Cu19 Cu2 112.2(4) 4_565 3_565
Cu7 Cu19 Cu2 163.0(18) . 3_565
Cu2 Cu19 Cu2 61.9(11) 2_545 3_565
Te1 Cu19 Ba2 64.8(3) 4_565 4_565
Te1 Cu19 Ba2 176(2) . 4_565
Cu12 Cu19 Ba2 117.1(11) . 4_565
Te12 Cu19 Ba2 68.9(7) . 4_565
Cu18 Cu19 Ba2 116.6(8) 1_455 4_565
Te10 Cu19 Ba2 68.3(9) 1_554 4_565
Cu7 Cu19 Ba2 67.0(4) 4_565 4_565
Cu7 Cu19 Ba2 124.4(15) . 4_565
Cu2 Cu19 Ba2 120.2(18) 2_545 4_565
Cu2 Cu19 Ba2 68.2(6) 3_565 4_565
Te1 Cu19 Ba2 176(2) 4_565 .
Te1 Cu19 Ba2 64.8(3) . .
Cu12 Cu19 Ba2 117.1(11) . .
Te12 Cu19 Ba2 68.9(7) . .
Cu18 Cu19 Ba2 116.6(8) 1_455 .
Te10 Cu19 Ba2 68.3(9) 1_554 .
Cu7 Cu19 Ba2 124.4(15) 4_565 .
Cu7 Cu19 Ba2 67.0(4) . .
Cu2 Cu19 Ba2 68.2(6) 2_545 .
Cu2 Cu19 Ba2 120.2(18) 3_565 .
Ba2 Cu19 Ba2 116.5(13) 4_565 .

loop_
_geom_bond_atom_site_label_1
_geom_bond_atom_site_label_2
_geom_bond_distance
_geom_bond_site_symmetry_2
Ba1 Te15 3.4845(8) 3_666
Ba1 Te5 3.5429(9) .
Ba1 Te1 3.5720(9) 2_556
Ba1 Te11 3.5821(8) 3_566
Ba1 Te4 3.5970(9) 2_556
Ba1 Te9 3.6526(9) 2_656
Ba1 Te7 3.6620(9) 2_656
Ba1 Te3 3.6693(9) 2_556
Ba1 Te3 3.6706(10) 4_565
Ba1 Cu3 3.6989(14) .
Ba1 Cu5 3.738(4) 2_556
Ba1 Cu10 3.7434(14) 2_656
Ba2 Te9 3.4736(10) 3_655
Ba2 Te1 3.5263(9) .
Ba2 Te8 3.5444(9) 2_645
Ba2 Te6 3.6177(9) .
Ba2 Te7 3.6742(9) .
Ba2 Cu14 3.6928(11) 1_554
Ba2 Cu8 3.6947(13) .
Ba2 Cu9 3.7001(13) .
Ba2 Cu1 3.7062(14) 2_545
Ba2 Cu4 3.7074(14) 1_554
Ba2 Te3 3.7176(10) 1_554
Ba2 Cu7 3.7353(15) .
Ba3 Te8 3.5172(9) .
Ba3 Te6 3.5278(10) 4_565
Ba3 Te5 3.5696(9) .
Ba3 Te13 3.5993(8) 3_666
Ba3 Te14 3.6065(8) 3_666
Ba3 Te6 3.6197(9) 2_656
Ba3 Te2 3.6602(9) .
Ba3 Te4 3.7115(9) 2_656
Ba3 Te9 3.8378(10) 2_655
Ba3 Cu10 3.9250(15) 2_656
Te1 Cu19 2.50(3) .
Te1 Cu18 2.5923(11) 1_455
Te1 Cu5 2.607(4) .
Te1 Cu2 2.6160(14) 2_545
Te1 Cu11 2.6845(15) 1_455
Te1 Cu12 2.6928(12) .
Te1 Cu7 2.6931(13) .
Te1 Ba1 3.5720(9) 2_546
Te2 Cu5 2.502(4) 4_565
Te2 Cu11 2.5517(14) 4_465
Te2 Cu1 2.5799(15) .
Te2 Cu3 2.6684(14) .
Te2 Cu11 2.7241(16) 2_655
Te2 Cu2 2.7331(17) .
Te2 Ba2 3.7863(9) 2
Te3 Cu3 2.6336(13) 2_546
Te3 Cu4 2.6414(14) .
Te3 Cu1 2.8200(15) 2_546
Te3 Te4 2.8968(9) .
Te3 Ba1 3.6693(9) 2_546
Te3 Ba1 3.6706(10) 4_565
Te3 Ba2 3.7176(10) 1_556
Te4 Cu3 2.5757(13) 4_565
Te4 Cu5 2.582(5) .
Te4 Cu10 2.5826(13) 3_656
Te4 Ba1 3.5970(8) 2_546
Te4 Ba3 3.7115(9) 2_646
Te5 Cu16 2.6649(12) 3_666
Te5 Cu17 2.6768(12) 3_666
Te5 Cu3 2.7007(14) .
Te5 Cu1 2.7065(14) .
Te5 Cu10 2.7318(14) 2_656
Te5 Cu8 2.7319(13) 2_656
Te6 Cu7 2.5862(15) .
Te6 Cu10 2.6076(12) .
Te6 Cu5 2.654(4) .
Te6 Cu8 2.7187(14) .
Te6 Ba3 3.5278(10) 4_565
Te6 Ba3 3.6197(9) 2_646
Te7 Cu10 2.6757(14) .
Te7 Cu8 2.6855(14) .
Te7 Cu9 2.7468(14) .
Te7 Te9 2.9064(9) .
Te7 Ba1 3.6620(9) 2_646
Te8 Cu15 2.6026(10) 3_666
Te8 Cu14 2.6545(12) 3_666
Te8 Cu9 2.6639(13) 2_655
Te8 Cu4 2.7145(12) 2_656
Te8 Cu13 2.7252(12) 3_666
Te8 Ba2 3.5444(9) 2_655
Te9 Cu6 2.5358(13) 2_645
Te9 Cu11 2.6144(13) .
Te9 Ba2 3.4736(10) 3_655
Te9 Ba1 3.6526(9) 2_646
Te9 Ba3 3.8378(10) 2_645
Te10 Cu1 2.6023(13) 2_546
Te10 Cu1 2.6023(13) 3_566
Te10 Cu14 2.7233(17) .
Te10 Cu4 2.7513(14) .
Te10 Cu4 2.7513(14) 4_565
Te10 Cu19 2.81(7) 1_556
Te10 Cu17 2.8454(19) 1_455
Te10 Cu2 2.8657(17) 2_546
Te10 Cu2 2.8657(17) 3_566
Te10 Ba2 3.7780(8) 4_566
Te10 Ba2 3.7780(8) 1_556
Te11 Cu17 2.5834(19) 1_455
Te11 Cu12 2.6232(19) .
Te11 Cu4 2.6665(14) 4_565
Te11 Cu4 2.6665(14) .
Te11 Cu13 2.6927(16) .
Te11 Ba1 3.5821(8) 2_546
Te11 Ba1 3.5821(8) 3_566
Te12 Cu8 2.6196(13) 4_565
Te12 Cu8 2.6196(13) .
Te12 Cu19 2.68(4) .
Te12 Cu14 2.7726(19) 1_554
Te12 Cu9 2.7913(14) .
Te12 Cu9 2.7913(14) 4_565
Te12 Cu16 2.8245(19) .
Te12 Cu7 2.8292(17) 4_565
Te12 Cu7 2.8292(17) .
Te12 Ba2 3.7601(8) 4_565
Te13 Cu16 2.5905(18) .
Te13 Cu13 2.6121(19) .
Te13 Cu7 2.6220(15) .
Te13 Cu7 2.6220(15) 4_565
Te13 Cu12 2.6710(17) .
Te13 Ba3 3.5993(8) 3_666
Te13 Ba3 3.5993(8) 2_646
Te14 Cu6 2.6259(14) 3_666
Te14 Cu6 2.6259(14) 2_646
Te14 Cu2 2.6444(14) 3_666
Te14 Cu2 2.6444(14) 2_646
Te14 Cu15 2.6998(18) .
Te14 Ba3 3.6065(8) 2_646
Te14 Ba3 3.6065(8) 3_666
Te15 Cu6 2.6274(14) 2_645
Te15 Cu6 2.6274(14) 3_665
Te15 Cu9 2.6766(13) .
Te15 Cu9 2.6766(13) 4_565
Te15 Cu18 2.6876(19) .
Te15 Ba1 3.4845(8) 3_666
Te15 Ba1 3.4845(8) 2_646
Cu1 Cu17 2.5880(17) 3_666
Cu1 Te10 2.6023(13) 3_566
Cu1 Cu4 2.6084(17) 2_556
Cu1 Cu3 2.6815(17) .
Cu1 Cu2 2.7282(19) .
Cu1 Te3 2.8200(15) 2_556
Cu1 Ba2 3.7062(14) 2
Cu2 Te1 2.6160(14) 2
Cu2 Te14 2.6444(14) 3_666
Cu2 Cu18 2.713(2) 3_665
Cu2 Cu6 2.7219(18) .
Cu2 Te10 2.8657(17) 3_566
Cu2 Cu19 3.00(5) 3_565
Cu2 Ba2 3.8490(14) 2
Cu3 Cu10 2.5043(16) 2_656
Cu3 Te4 2.5757(13) 4_565
Cu3 Cu5 2.602(5) 4_565
Cu3 Te3 2.6336(13) 2_556
Cu4 Cu13 2.5707(17) .
Cu4 Cu1 2.6084(17) 2_546
Cu4 Te8 2.7145(12) 2_646
Cu4 Cu14 2.7587(17) .
Cu4 Cu4 2.877(2) 4_565
Cu4 Cu17 2.8797(17) 1_455
Cu4 Ba2 3.7074(14) 1_556
Cu5 Te2 2.502(4) 4_565
Cu5 Cu11 2.540(4) 1_455
Cu5 Cu3 2.602(5) 4_565
Cu5 Ba1 3.738(4) 2_546
Cu6 Te9 2.5358(13) 2_655
Cu6 Cu15 2.5498(16) 3_666
Cu6 Cu18 2.5794(17) 3_665
Cu6 Te14 2.6259(14) 3_666
Cu6 Te15 2.6274(14) 3_665
Cu6 Cu6 2.779(2) 4_575
Cu6 Cu9 2.8156(16) 2_655
Cu6 Ba1 3.9108(14) 1_554
Cu7 Cu12 2.5848(17) .
Cu7 Cu8 2.7196(18) .
Cu7 Cu19 2.85(5) .
Cu7 Cu16 3.0040(18) .
Cu8 Cu16 2.6220(16) .
Cu8 Cu9 2.6249(18) .
Cu8 Cu10 2.6288(17) .
Cu8 Te5 2.7319(13) 2_646
Cu9 Te8 2.6640(13) 2_645
Cu9 Cu15 2.725(2) 1_554
Cu9 Cu14 2.7979(17) 1_554
Cu9 Cu6 2.8156(16) 2_645
Cu9 Cu9 2.873(2) 4_565
Cu10 Cu3 2.5043(16) 2_646
Cu10 Te4 2.5826(13) 3_656
Cu10 Te5 2.7318(14) 2_646
Cu10 Ba1 3.7434(14) 2_646
Cu10 Ba3 3.9250(15) 2_646
Cu11 Cu5 2.540(4) 1_655
Cu11 Te2 2.5517(14) 4_665
Cu11 Te1 2.6845(15) 1_655
Cu11 Te2 2.7241(16) 2_645
Cu11 Cu11 2.858(3) 3_755
Cu11 Ba1 3.7462(16) 2_646
Cu11 Ba2 3.7952(15) 3_655
Cu12 Cu19 2.56(6) .
Cu12 Cu7 2.5848(17) 4_565
Cu12 Cu18 2.687(2) 1_455
Cu12 Te1 2.6928(12) 4_565
Cu13 Cu4 2.5707(17) 4_565
Cu13 Cu15 2.628(2) .
Cu13 Te8 2.7252(12) 3_666
Cu13 Te8 2.7252(12) 2_646
Cu13 Cu14 2.752(2) .
Cu14 Te8 2.6545(12) 3_666
Cu14 Te8 2.6545(12) 2_646
Cu14 Cu15 2.731(2) .
Cu14 Cu4 2.7587(17) 4_565
Cu14 Te12 2.7726(19) 1_556
Cu14 Cu9 2.7979(17) 4_566
Cu14 Cu9 2.7979(17) 1_556
Cu14 Ba2 3.6928(11) 4_566
Cu14 Ba2 3.6928(11) 1_556
Cu15 Cu6 2.5498(16) 3_666
Cu15 Cu6 2.5498(16) 2_646
Cu15 Te8 2.6026(10) 2_646
Cu15 Te8 2.6026(10) 3_666
Cu15 Cu9 2.725(2) 4_566
Cu15 Cu9 2.725(2) 1_556
Cu16 Cu8 2.6220(16) 4_565
Cu16 Te5 2.6649(12) 3_666
Cu16 Te5 2.6649(12) 2_646
Cu16 Cu7 3.0040(18) 4_565
Cu17 Te11 2.5834(19) 1_655
Cu17 Cu1 2.5880(17) 3_666
Cu17 Cu1 2.5880(17) 2_646
Cu17 Te5 2.6768(12) 2_646
Cu17 Te5 2.6768(12) 3_666
Cu17 Te10 2.8454(19) 1_655
Cu17 Cu4 2.8797(17) 4_665
Cu17 Cu4 2.8797(17) 1_655
Cu18 Cu6 2.5794(17) 2_645
Cu18 Cu6 2.5794(17) 3_665
Cu18 Te1 2.5923(11) 4_665
Cu18 Te1 2.5923(11) 1_655
Cu18 Cu19 2.69(4) 1_655
Cu18 Cu12 2.687(2) 1_655
Cu18 Cu2 2.713(2) 2_645
Cu18 Cu2 2.713(2) 3_665
Cu19 Te1 2.50(3) 4_565
Cu19 Cu18 2.69(4) 1_455
Cu19 Te10 2.81(7) 1_554
Cu19 Cu7 2.85(5) 4_565
Cu19 Cu2 3.00(5) 2_545
Cu19 Cu2 3.00(5) 3_565
Cu19 Ba2 3.77(3) 4_565
